data_1503263
loop_
_publ_author_name
'Zhao, Zhixin'
'Cammidge, Andrew N.'
'Hughes, David L.'
'Cook, Michael J.'

_publ_section_title
;
 Modular face-to-face assembly of multichromophore arrays that absorb
 across the complete UV-visible spectrum and into the near-IR.
;
_journal_issue 22
_journal_name_full 'Organic letters'
_journal_page_first 5138
_journal_page_last 5141
_journal_paper_doi 10.1021/ol102068d
_journal_volume 12
_journal_year 2010
_chemical_formula_moiety 'C155 H190 Ge N20 O4 Si3, 2.5(C H4 O)'
_chemical_formula_structural MeO-Ge{Et8-porph)}-O-Si{Pc}-O-Si{(C6H13)8-Pc}-OSiMe2Bu.2.5(MeOH)
_chemical_formula_sum 'C157.5 H200 Ge N20 O6.5 Si3'
_chemical_formula_weight 2634.24
_chemical_name_systematic
;
 ?
;
_space_group_IT_number 2
_symmetry_cell_setting triclinic
_symmetry_space_group_name_Hall '-P 1'
_symmetry_space_group_name_H-M 'P -1'
_atom_sites_solution_hydrogens geom
_atom_sites_solution_primary direct
_atom_sites_solution_secondary difmap
_audit_creation_method SHELXL-97
_cell_angle_alpha 87.4260(10)
_cell_angle_beta 74.5960(10)
_cell_angle_gamma 83.1140(10)
_cell_formula_units_Z 2
_cell_length_a 16.2858(3)
_cell_length_b 17.5573(3)
_cell_length_c 26.2012(5)
_cell_measurement_temperature 120(2)
_cell_volume 7169.9(2)
_computing_cell_refinement 'DENZO (Otwinowski & Minor, 1997) & COLLECT (Hooft, R.W.W., 1998)'
_computing_data_collection 'COLLECT (Hooft, R.W.W., 1998)'
_computing_data_reduction 'DENZO (Otwinowski & Minor, 1997) & COLLECT (Hooft, R.W.W., 1998)'
_computing_molecular_graphics 'ORTEP (Johnson, 1971 and Farrugia, 1997)'
_computing_publication_material 'SHELXL-97 (Sheldrick, 2008)'
_computing_structure_refinement 'SHELXL-97 (Sheldrick, 2008)'
_computing_structure_solution 'SHELXS-97 (Sheldrick, 2008)'
_diffrn_ambient_temperature 120(2)
_diffrn_detector_area_resol_mean 9.091
_diffrn_measured_fraction_theta_full 0.995
_diffrn_measured_fraction_theta_max 0.995
_diffrn_measurement_device_type 'Bruker-Nonius Roper CCD camera on \k-goniostat'
_diffrn_measurement_method '\f & \w scans'
_diffrn_radiation_monochromator graphite
_diffrn_radiation_source 'Bruker-Nonius FR591 rotating anode'
_diffrn_radiation_type MoK\a
_diffrn_radiation_wavelength 0.71073
_diffrn_reflns_av_R_equivalents 0.0484
_diffrn_reflns_av_sigmaI/netI 0.0439
_diffrn_reflns_limit_h_max 19
_diffrn_reflns_limit_h_min -19
_diffrn_reflns_limit_k_max 20
_diffrn_reflns_limit_k_min -20
_diffrn_reflns_limit_l_max 31
_diffrn_reflns_limit_l_min -31
_diffrn_reflns_number 107305
_diffrn_reflns_theta_full 25.00
_diffrn_reflns_theta_max 25.00
_diffrn_reflns_theta_min 2.91
_exptl_absorpt_coefficient_mu 0.303
_exptl_absorpt_correction_T_max 1.00
_exptl_absorpt_correction_T_min 0.887
_exptl_absorpt_correction_type multi-scan
_exptl_absorpt_process_details 'SADABS 2007/2 (Sheldrick, G.M., 2007)'
_exptl_crystal_colour 'dark purple'
_exptl_crystal_density_diffrn 1.220
_exptl_crystal_density_method 'not measured'
_exptl_crystal_description plate
_exptl_crystal_F_000 2822
_exptl_crystal_size_max 0.24
_exptl_crystal_size_mid 0.22
_exptl_crystal_size_min 0.05
_refine_diff_density_max 0.959
_refine_diff_density_min -0.465
_refine_diff_density_rms 0.067
_refine_ls_extinction_method none
_refine_ls_goodness_of_fit_ref 1.060
_refine_ls_hydrogen_treatment constr
_refine_ls_matrix_type fullcycle
_refine_ls_number_parameters 1680
_refine_ls_number_reflns 25137
_refine_ls_number_restraints 0
_refine_ls_restrained_S_all 1.060
_refine_ls_R_factor_all 0.0960
_refine_ls_R_factor_gt 0.0763
_refine_ls_shift/su_max 0.025
_refine_ls_shift/su_mean 0.001
_refine_ls_structure_factor_coef Fsqd
_refine_ls_weighting_details 'calc w=1/[\s^2^(Fo^2^)+(0.0485P)^2^+18.3065P] where P=(Fo^2^+2Fc^2^)/3'
_refine_ls_weighting_scheme calc
_refine_ls_wR_factor_gt 0.1678
_refine_ls_wR_factor_ref 0.1773
_reflns_number_gt 20455
_reflns_number_total 25137
_reflns_threshold_expression I>2sigma(I)
_cod_data_source_file ol102068d_si_002.cif
_cod_data_source_block 09s0506
_cod_depositor_comments
;
The following automatic conversions were performed:

'_symmetry_cell_setting' value 'Triclinic' changed to 'triclinic'
according to /home/saulius/struct/CIF-dictionaries/cif_core.dic
dictionary named 'cif_core.dic' version 2.4.2 from 2011-04-26.

Automatic conversion script
Id: cif_fix_values 1715 2011-07-08 13:25:40Z adriana 
;
_cod_original_sg_symbol_H-M P-1
_cod_original_formula_sum 'C157.50 H200 Ge N20 O6.50 Si3'
_cod_database_code 1503263

loop_
_symmetry_equiv_pos_as_xyz
'x, y, z'
'-x, -y, -z'

loop_
_atom_site_label
_atom_site_type_symbol
_atom_site_fract_x
_atom_site_fract_y
_atom_site_fract_z
_atom_site_U_iso_or_equiv
_atom_site_adp_type
_atom_site_occupancy
_atom_site_symmetry_multiplicity
_atom_site_calc_flag
_atom_site_refinement_flags
_atom_site_disorder_assembly
_atom_site_disorder_group
C1 C 0.2702(3) 0.5656(3) 0.49866(18) 0.0669(15) Uani 1 1 d . . .
H1A H 0.2837 0.5235 0.5208 0.100 Uiso 1 1 calc R . .
H1B H 0.2106 0.5691 0.4995 0.100 Uiso 1 1 calc R . .
H1C H 0.2821 0.6124 0.5114 0.100 Uiso 1 1 calc R . .
O1 O 0.31977(18) 0.55358(15) 0.44696(10) 0.0429(7) Uani 1 1 d . . .
Ge1 Ge 0.31345(2) 0.62188(2) 0.391205(14) 0.02864(9) Uani 1 1 d . A .
N11 N 0.3157(2) 0.52956(16) 0.34791(12) 0.0344(7) Uani 1 1 d . A .
C12 C 0.3869(3) 0.4891(2) 0.31591(15) 0.0394(9) Uani 1 1 d . A .
C13 C 0.3614(3) 0.4273(2) 0.29109(16) 0.0441(10) Uani 1 1 d . . .
C13K C 0.4224(3) 0.3707(2) 0.25378(18) 0.0541(12) Uani 0.50 1 d P A 1
H1K1 H 0.4634 0.3984 0.2282 0.065 Uiso 0.50 1 calc PR A 1
H1K2 H 0.3904 0.3453 0.2345 0.065 Uiso 0.50 1 calc PR A 1
C13L C 0.4728(8) 0.3081(7) 0.2822(5) 0.052(3) Uiso 0.50 1 d P A 1
H1L3 H 0.5104 0.2740 0.2563 0.078 Uiso 0.50 1 calc PR A 1
H1L4 H 0.4329 0.2795 0.3070 0.078 Uiso 0.50 1 calc PR A 1
H1L5 H 0.5059 0.3326 0.3006 0.078 Uiso 0.50 1 calc PR A 1
C13M C 0.4224(3) 0.3707(2) 0.25378(18) 0.0541(12) Uani 0.50 1 d P A 2
H1M6 H 0.3950 0.3556 0.2278 0.065 Uiso 0.50 1 calc PR A 2
H1M7 H 0.4727 0.3949 0.2351 0.065 Uiso 0.50 1 calc PR A 2
C13N C 0.4491(8) 0.3017(7) 0.2827(4) 0.049(3) Uiso 0.50 1 d P A 2
H1N8 H 0.4877 0.2665 0.2580 0.073 Uiso 0.50 1 calc PR A 2
H1N9 H 0.3995 0.2774 0.3009 0.073 Uiso 0.50 1 calc PR A 2
H1N0 H 0.4774 0.3165 0.3079 0.073 Uiso 0.50 1 calc PR A 2
C14 C 0.2746(3) 0.4303(2) 0.30836(17) 0.0465(10) Uani 1 1 d . A .
C14A C 0.2167(3) 0.3789(2) 0.2943(2) 0.0580(12) Uani 1 1 d . . .
H141 H 0.1672 0.3752 0.3242 0.070 Uiso 1 1 calc R A .
H142 H 0.2470 0.3278 0.2875 0.070 Uiso 1 1 calc R . .
C14B C 0.1864(4) 0.4072(3) 0.2464(2) 0.0761(16) Uani 1 1 d . A .
H143 H 0.1497 0.3725 0.2392 0.114 Uiso 1 1 calc R . .
H144 H 0.2350 0.4097 0.2164 0.114 Uiso 1 1 calc R . .
H145 H 0.1553 0.4573 0.2531 0.114 Uiso 1 1 calc R . .
C15 C 0.2462(3) 0.4958(2) 0.34291(16) 0.0396(9) Uani 1 1 d . . .
C16 C 0.1614(3) 0.5222(2) 0.36629(16) 0.0416(9) Uani 1 1 d . A .
H16 H 0.1201 0.4939 0.3604 0.050 Uiso 1 1 calc R . .
N21 N 0.18369(19) 0.63152(16) 0.41336(11) 0.0316(7) Uani 1 1 d . A .
C22 C 0.1319(2) 0.5864(2) 0.39749(14) 0.0345(8) Uani 1 1 d . . .
C23 C 0.0431(3) 0.6171(2) 0.41674(15) 0.0393(9) Uani 1 1 d . A .
C23A C -0.0315(3) 0.5828(3) 0.40705(18) 0.0506(11) Uani 1 1 d . . .
H23A H -0.0162 0.5650 0.3709 0.061 Uiso 1 1 calc R A .
H23B H -0.0797 0.6223 0.4110 0.061 Uiso 1 1 calc R . .
C23B C -0.0586(4) 0.5164(4) 0.4443(2) 0.0863(19) Uani 1 1 d . A .
H23C H -0.1062 0.4968 0.4362 0.129 Uiso 1 1 calc R . .
H23D H -0.0752 0.5338 0.4802 0.129 Uiso 1 1 calc R . .
H23E H -0.0116 0.4765 0.4400 0.129 Uiso 1 1 calc R . .
C24 C 0.0421(2) 0.6819(2) 0.44389(15) 0.0376(9) Uani 1 1 d . . .
C24A C -0.0343(3) 0.7360(3) 0.47125(17) 0.0493(11) Uani 1 1 d . A .
H24A H -0.0815 0.7311 0.4559 0.059 Uiso 1 1 calc R . .
H24B H -0.0200 0.7883 0.4650 0.059 Uiso 1 1 calc R . .
C24B C -0.0630(4) 0.7210(4) 0.5307(2) 0.0813(18) Uani 1 1 d . . .
H24C H -0.1116 0.7569 0.5462 0.122 Uiso 1 1 calc R A .
H24D H -0.0170 0.7269 0.5462 0.122 Uiso 1 1 calc R . .
H24E H -0.0786 0.6697 0.5371 0.122 Uiso 1 1 calc R . .
C25 C 0.1298(2) 0.69019(19) 0.44193(13) 0.0307(8) Uani 1 1 d . A .
C26 C 0.1568(2) 0.7471(2) 0.46646(14) 0.0340(8) Uani 1 1 d . . .
H26 H 0.1145 0.7837 0.4848 0.041 Uiso 1 1 calc R A .
N31 N 0.31136(19) 0.71085(17) 0.43787(11) 0.0315(7) Uani 1 1 d . . .
C32 C 0.2398(2) 0.7549(2) 0.46651(14) 0.0334(8) Uani 1 1 d . A .
C33 C 0.2647(3) 0.8103(2) 0.49711(15) 0.0392(9) Uani 1 1 d . . .
C33A C 0.2029(3) 0.8636(2) 0.53604(17) 0.0505(11) Uani 1 1 d . A .
H33A H 0.1575 0.8862 0.5207 0.061 Uiso 1 1 calc R . .
H33B H 0.2324 0.9048 0.5437 0.061 Uiso 1 1 calc R . .
C33B C 0.1638(3) 0.8212(3) 0.58778(17) 0.0620(13) Uani 1 1 d . . .
H33C H 0.1246 0.8566 0.6120 0.093 Uiso 1 1 calc R A .
H33D H 0.2086 0.7994 0.6033 0.093 Uiso 1 1 calc R . .
H33E H 0.1337 0.7810 0.5803 0.093 Uiso 1 1 calc R . .
C34 C 0.3514(3) 0.7990(2) 0.48707(15) 0.0426(10) Uani 1 1 d . A .
C34A C 0.4090(3) 0.8405(3) 0.50992(18) 0.0573(12) Uani 0.60 1 d P A 1
H34A H 0.4509 0.8030 0.5199 0.069 Uiso 0.60 1 calc PR A 1
H34B H 0.3747 0.8661 0.5419 0.069 Uiso 0.60 1 calc PR A 1
C34B C 0.4563(6) 0.8998(5) 0.4724(4) 0.062(2) Uiso 0.60 1 d P A 1
H34C H 0.4918 0.9235 0.4896 0.094 Uiso 0.60 1 calc PR A 1
H34D H 0.4153 0.9383 0.4632 0.094 Uiso 0.60 1 calc PR A 1
H34E H 0.4914 0.8749 0.4409 0.094 Uiso 0.60 1 calc PR A 1
C34C C 0.4090(3) 0.8405(3) 0.50992(18) 0.0573(12) Uani 0.40 1 d P A 2
H34F H 0.4642 0.8099 0.5048 0.069 Uiso 0.40 1 calc PR A 2
H34G H 0.3840 0.8464 0.5477 0.069 Uiso 0.40 1 calc PR A 2
C34D C 0.4221(9) 0.9201(7) 0.4839(5) 0.056(3) Uiso 0.40 1 d P A 2
H34H H 0.4590 0.9447 0.4995 0.085 Uiso 0.40 1 calc PR A 2
H34I H 0.3677 0.9508 0.4895 0.085 Uiso 0.40 1 calc PR A 2
H34J H 0.4478 0.9143 0.4466 0.085 Uiso 0.40 1 calc PR A 2
C35 C 0.3806(3) 0.7372(2) 0.44912(14) 0.0384(9) Uani 1 1 d . A .
C36 C 0.4654(3) 0.7107(2) 0.42617(16) 0.0448(10) Uani 1 1 d . . .
H36 H 0.5067 0.7335 0.4369 0.054 Uiso 1 1 calc R A .
N41 N 0.4428(2) 0.61093(17) 0.37081(12) 0.0342(7) Uani 1 1 d . . .
C42 C 0.4946(2) 0.6536(2) 0.38882(15) 0.0373(9) Uani 1 1 d . A .
C43 C 0.5840(3) 0.6304(2) 0.36307(16) 0.0423(9) Uani 1 1 d . . .
C43A C 0.6587(3) 0.6651(3) 0.37179(18) 0.0522(11) Uani 1 1 d . A .
H43A H 0.6418 0.7191 0.3796 0.063 Uiso 1 1 calc R . .
H43B H 0.7046 0.6615 0.3394 0.063 Uiso 1 1 calc R . .
C43B C 0.6924(3) 0.6267(4) 0.4166(2) 0.0834(19) Uani 1 1 d . . .
H43C H 0.7397 0.6516 0.4204 0.125 Uiso 1 1 calc R A .
H43D H 0.7111 0.5736 0.4086 0.125 Uiso 1 1 calc R . .
H43E H 0.6476 0.6307 0.4490 0.125 Uiso 1 1 calc R . .
C44 C 0.5849(3) 0.5725(2) 0.32947(17) 0.0456(10) Uani 1 1 d . A .
C44A C 0.6614(3) 0.5285(3) 0.2936(2) 0.0753(16) Uani 0.60 1 d P A 1
H44A H 0.6533 0.5309 0.2582 0.090 Uiso 0.60 1 calc PR A 1
H44B H 0.7112 0.5544 0.2924 0.090 Uiso 0.60 1 calc PR A 1
C44B C 0.6799(7) 0.4488(6) 0.3074(4) 0.081(3) Uiso 0.60 1 d P A 1
H44C H 0.7301 0.4265 0.2820 0.121 Uiso 0.60 1 calc PR A 1
H44D H 0.6322 0.4216 0.3074 0.121 Uiso 0.60 1 calc PR A 1
H44E H 0.6898 0.4453 0.3420 0.121 Uiso 0.60 1 calc PR A 1
C44C C 0.6614(3) 0.5285(3) 0.2936(2) 0.0753(16) Uani 0.40 1 d P A 2
H44F H 0.7037 0.5173 0.3137 0.090 Uiso 0.40 1 calc PR A 2
H44G H 0.6437 0.4797 0.2874 0.090 Uiso 0.40 1 calc PR A 2
C44D C 0.7026(10) 0.5554(9) 0.2463(6) 0.083(4) Uiso 0.40 1 d P A 2
H44H H 0.7497 0.5186 0.2300 0.125 Uiso 0.40 1 calc PR A 2
H44I H 0.7238 0.6027 0.2507 0.125 Uiso 0.40 1 calc PR A 2
H44J H 0.6638 0.5642 0.2242 0.125 Uiso 0.40 1 calc PR A 2
C45 C 0.4970(2) 0.5605(2) 0.33502(15) 0.0383(9) Uani 1 1 d . A .
C46 C 0.4700(3) 0.5046(2) 0.30923(15) 0.0417(10) Uani 1 1 d . . .
H46 H 0.5124 0.4747 0.2850 0.050 Uiso 1 1 calc R A .
O2 O 0.30918(14) 0.68386(12) 0.33637(9) 0.0267(5) Uani 1 1 d . . .
Si2 Si 0.30842(6) 0.74452(5) 0.28651(3) 0.02200(18) Uani 1 1 d . A .
N51 N 0.36334(17) 0.66337(15) 0.23727(10) 0.0244(6) Uani 1 1 d . . .
C52 C 0.4498(2) 0.64557(19) 0.21709(13) 0.0254(7) Uani 1 1 d . A .
C53 C 0.4662(2) 0.57993(19) 0.18259(13) 0.0288(7) Uani 1 1 d . . .
C54 C 0.5422(2) 0.5400(2) 0.15310(15) 0.0384(9) Uani 1 1 d . A .
H54 H 0.5954 0.5538 0.1535 0.046 Uiso 1 1 calc R . .
C55 C 0.5352(3) 0.4795(2) 0.12331(16) 0.0431(10) Uani 1 1 d . . .
H55 H 0.5847 0.4517 0.1034 0.052 Uiso 1 1 calc R A .
C56 C 0.4550(3) 0.4589(2) 0.12242(16) 0.0434(10) Uani 1 1 d . A .
H56 H 0.4524 0.4180 0.1018 0.052 Uiso 1 1 calc R . .
C57 C 0.3800(3) 0.4981(2) 0.15155(15) 0.0379(9) Uani 1 1 d . . .
H57 H 0.3268 0.4847 0.1508 0.046 Uiso 1 1 calc R A .
C58 C 0.3872(2) 0.55880(19) 0.18217(13) 0.0298(8) Uani 1 1 d . A .
C59 C 0.3225(2) 0.61216(19) 0.21700(13) 0.0275(7) Uani 1 1 d . A .
N60 N 0.23966(18) 0.60948(16) 0.22521(12) 0.0316(7) Uani 1 1 d . . .
N61 N 0.19748(17) 0.71867(15) 0.28403(10) 0.0234(6) Uani 1 1 d . . .
C62 C 0.1821(2) 0.65982(19) 0.25588(13) 0.0271(7) Uani 1 1 d . A .
C63 C 0.0908(2) 0.6601(2) 0.26329(14) 0.0308(8) Uani 1 1 d . . .
C64 C 0.0420(2) 0.6144(2) 0.24324(16) 0.0398(9) Uani 1 1 d . A .
H64 H 0.0680 0.5735 0.2211 0.048 Uiso 1 1 calc R . .
C65 C -0.0454(3) 0.6319(3) 0.25740(17) 0.0460(10) Uani 1 1 d . . .
H65 H -0.0790 0.6021 0.2447 0.055 Uiso 1 1 calc R A .
C66 C -0.0853(2) 0.6937(3) 0.29051(17) 0.0452(10) Uani 1 1 d . A .
H66 H -0.1446 0.7042 0.2993 0.054 Uiso 1 1 calc R . .
C67 C -0.0375(2) 0.7392(2) 0.31036(15) 0.0369(9) Uani 1 1 d . . .
H67 H -0.0637 0.7800 0.3324 0.044 Uiso 1 1 calc R A .
C68 C 0.0512(2) 0.7216(2) 0.29612(14) 0.0305(8) Uani 1 1 d . A .
C69 C 0.1195(2) 0.75677(19) 0.30918(12) 0.0256(7) Uani 1 1 d . A .
N70 N 0.10366(17) 0.81655(15) 0.34086(11) 0.0267(6) Uani 1 1 d . . .
N71 N 0.25313(17) 0.82653(15) 0.33509(10) 0.0236(6) Uani 1 1 d . . .
C72 C 0.1660(2) 0.84752(19) 0.35280(13) 0.0263(7) Uani 1 1 d . A .
C73 C 0.1504(2) 0.91236(19) 0.38826(13) 0.0284(7) Uani 1 1 d . . .
C74 C 0.0754(2) 0.9555(2) 0.41537(14) 0.0345(8) Uani 1 1 d . A .
H74 H 0.0219 0.9436 0.4139 0.041 Uiso 1 1 calc R . .
C75 C 0.0834(3) 1.0168(2) 0.44464(15) 0.0396(9) Uani 1 1 d . . .
H75 H 0.0344 1.0474 0.4625 0.048 Uiso 1 1 calc R A .
C76 C 0.1635(3) 1.0335(2) 0.44786(14) 0.0401(9) Uani 1 1 d . A .
H76 H 0.1667 1.0746 0.4682 0.048 Uiso 1 1 calc R . .
C77 C 0.2383(3) 0.9902(2) 0.42153(14) 0.0351(8) Uani 1 1 d . . .
H77 H 0.2917 1.0014 0.4237 0.042 Uiso 1 1 calc R A .
C78 C 0.2302(2) 0.9289(2) 0.39159(13) 0.0294(8) Uani 1 1 d . A .
C79 C 0.2940(2) 0.87437(19) 0.35758(12) 0.0262(7) Uani 1 1 d . A .
N80 N 0.37701(18) 0.87596(16) 0.35050(11) 0.0289(6) Uani 1 1 d . . .
N81 N 0.41919(17) 0.77165(15) 0.28767(10) 0.0249(6) Uani 1 1 d . . .
C82 C 0.4341(2) 0.82870(19) 0.31747(13) 0.0273(7) Uani 1 1 d . A .
C83 C 0.5256(2) 0.8325(2) 0.30666(14) 0.0305(8) Uani 1 1 d . . .
C84 C 0.5733(2) 0.8803(2) 0.32502(16) 0.0387(9) Uani 1 1 d . A .
H84 H 0.5471 0.9173 0.3503 0.046 Uiso 1 1 calc R . .
C85 C 0.6611(3) 0.8706(3) 0.30429(17) 0.0448(10) Uani 1 1 d . . .
H85 H 0.6946 0.9023 0.3156 0.054 Uiso 1 1 calc R A .
C86 C 0.7010(2) 0.8145(2) 0.26677(16) 0.0430(10) Uani 1 1 d . A .
H86 H 0.7603 0.8095 0.2536 0.052 Uiso 1 1 calc R . .
C87 C 0.6539(2) 0.7662(2) 0.24886(14) 0.0352(8) Uani 1 1 d . . .
H87 H 0.6803 0.7284 0.2242 0.042 Uiso 1 1 calc R A .
C88 C 0.5657(2) 0.7763(2) 0.26921(13) 0.0296(8) Uani 1 1 d . A .
C89 C 0.4974(2) 0.7384(2) 0.25863(13) 0.0273(7) Uani 1 1 d . A .
N90 N 0.51288(17) 0.68025(16) 0.22565(11) 0.0276(6) Uani 1 1 d . . .
O3 O 0.30823(13) 0.80577(12) 0.23581(8) 0.0223(5) Uani 1 1 d . . .
Si3 Si 0.30922(5) 0.86458(5) 0.18467(3) 0.02087(18) Uani 1 1 d . A .
N101 N 0.32998(17) 0.77820(15) 0.13756(10) 0.0230(6) Uani 1 1 d . . .
C102 C 0.4085(2) 0.74548(18) 0.10818(12) 0.0239(7) Uani 1 1 d . A .
C103 C 0.3962(2) 0.68336(19) 0.07683(13) 0.0269(7) Uani 1 1 d . . .
C104 C 0.4543(2) 0.6354(2) 0.03861(14) 0.0315(8) Uani 1 1 d . A .
C105 C 0.4172(3) 0.5822(2) 0.01668(15) 0.0401(9) Uani 1 1 d . . .
H105 H 0.4525 0.5508 -0.0099 0.048 Uiso 1 1 calc R A .
C106 C 0.3313(3) 0.5733(2) 0.03215(17) 0.0457(10) Uani 1 1 d . A .
H106 H 0.3113 0.5353 0.0165 0.055 Uiso 1 1 calc R B 1
C108 C 0.3084(2) 0.6766(2) 0.09074(14) 0.0314(8) Uani 1 1 d . A .
C109 C 0.2680(2) 0.73970(19) 0.12687(13) 0.0279(7) Uani 1 1 d . A .
N110 N 0.18404(18) 0.75798(17) 0.14159(11) 0.0303(6) Uani 1 1 d . . .
N111 N 0.18633(17) 0.86610(15) 0.19535(10) 0.0233(6) Uani 1 1 d . . .
C112 C 0.1472(2) 0.81852(19) 0.17099(13) 0.0267(7) Uani 1 1 d . A .
C113 C 0.0559(2) 0.8440(2) 0.18139(13) 0.0285(7) Uani 1 1 d . . .
C114 C -0.0096(2) 0.8182(2) 0.16279(14) 0.0337(8) Uani 1 1 d . A .
C115 C -0.0902(2) 0.8584(2) 0.18047(15) 0.0396(9) Uani 1 1 d . . .
H115 H -0.1353 0.8442 0.1688 0.048 Uiso 1 1 calc R A .
C116 C -0.1059(2) 0.9195(2) 0.21511(15) 0.0392(9) Uani 1 1 d . A .
H116 H -0.1614 0.9439 0.2261 0.047 Uiso 1 1 calc R . .
C117 C -0.0425(2) 0.9457(2) 0.23405(14) 0.0341(8) Uani 1 1 d . . .
C118 C 0.0404(2) 0.9068(2) 0.21537(13) 0.0287(7) Uani 1 1 d . A .
C119 C 0.1234(2) 0.92009(18) 0.22242(13) 0.0249(7) Uani 1 1 d . A .
N120 N 0.13429(17) 0.97796(15) 0.25035(11) 0.0269(6) Uani 1 1 d . . .
N121 N 0.28876(17) 0.95252(15) 0.23050(10) 0.0233(6) Uani 1 1 d . . .
C122 C 0.2103(2) 0.99193(18) 0.25409(13) 0.0262(7) Uani 1 1 d . A .
C123 C 0.2228(2) 1.05386(19) 0.28621(13) 0.0301(8) Uani 1 1 d . . .
C124 C 0.1653(3) 1.1127(2) 0.31558(15) 0.0408(9) Uani 1 1 d . A .
C125 C 0.2015(3) 1.1599(2) 0.34291(16) 0.0463(10) Uani 1 1 d . . .
H125 H 0.1665 1.2003 0.3621 0.056 Uiso 1 1 calc R A .
C126 C 0.2869(3) 1.1494(2) 0.34282(15) 0.0425(10) Uani 1 1 d . A .
H126 H 0.3064 1.1818 0.3630 0.051 Uiso 1 1 calc R . .
C127 C 0.3450(3) 1.0924(2) 0.31383(14) 0.0363(9) Uani 1 1 d . . .
C128 C 0.3100(2) 1.0464(2) 0.28408(13) 0.0307(8) Uani 1 1 d . A .
C129 C 0.3504(2) 0.98563(18) 0.24601(12) 0.0250(7) Uani 1 1 d . A .
N130 N 0.43455(18) 0.97212(16) 0.22720(11) 0.0283(6) Uani 1 1 d . . .
N131 N 0.43216(17) 0.86766(15) 0.17040(10) 0.0233(6) Uani 1 1 d . . .
C132 C 0.4715(2) 0.91988(18) 0.19073(13) 0.0251(7) Uani 1 1 d . A .
C133 C 0.5637(2) 0.90977(19) 0.16669(13) 0.0266(7) Uani 1 1 d . . .
C134 C 0.6299(2) 0.9514(2) 0.17188(15) 0.0351(8) Uani 1 1 d . A .
C135 C 0.7116(2) 0.9244(2) 0.14291(15) 0.0358(8) Uani 1 1 d . . .
H135 H 0.7574 0.9502 0.1448 0.043 Uiso 1 1 calc R A .
C136 C 0.7275(2) 0.8607(2) 0.11141(14) 0.0346(8) Uani 1 1 d . A .
H136 H 0.7839 0.8446 0.0935 0.042 Uiso 1 1 calc R . .
C137 C 0.6632(2) 0.8192(2) 0.10516(13) 0.0295(8) Uani 1 1 d . . .
C138 C 0.5799(2) 0.84669(19) 0.13312(13) 0.0252(7) Uani 1 1 d . A .
C139 C 0.4959(2) 0.82219(18) 0.13548(12) 0.0226(7) Uani 1 1 d . A .
N140 N 0.48481(17) 0.76584(15) 0.10670(10) 0.0238(6) Uani 1 1 d . . .
C10A C 0.5484(2) 0.6407(2) 0.01849(14) 0.0331(8) Uani 1 1 d . . .
H10A H 0.5771 0.5907 0.0062 0.040 Uiso 1 1 calc R A .
H10B H 0.5701 0.6547 0.0474 0.040 Uiso 1 1 calc R . .
C10B C 0.5702(2) 0.6994(2) -0.02673(14) 0.0360(8) Uani 1 1 d . A .
H10C H 0.5328 0.6970 -0.0498 0.043 Uiso 1 1 calc R . .
H10D H 0.5596 0.7505 -0.0121 0.043 Uiso 1 1 calc R . .
C10C C 0.6630(3) 0.6857(2) -0.05922(15) 0.0426(9) Uani 1 1 d . . .
H10E H 0.6729 0.6348 -0.0741 0.051 Uiso 1 1 calc R A 1
H10F H 0.6999 0.6869 -0.0358 0.051 Uiso 1 1 calc R A 1
C10D C 0.6884(3) 0.7438(3) -0.10421(17) 0.0561(12) Uani 0.60 1 d P A 1
H10G H 0.6726 0.7950 -0.0898 0.067 Uiso 0.60 1 calc PR A 1
H10H H 0.7503 0.7369 -0.1179 0.067 Uiso 0.60 1 calc PR A 1
C10E C 0.6512(7) 0.7391(6) -0.1472(4) 0.049(3) Uiso 0.60 1 d P A 1
H10I H 0.5894 0.7456 -0.1328 0.059 Uiso 0.60 1 calc PR A 1
H10J H 0.6667 0.6874 -0.1607 0.059 Uiso 0.60 1 calc PR A 1
C10F C 0.6728(5) 0.7944(3) -0.1944(2) 0.0814(19) Uani 0.60 1 d P A 1
H10K H 0.6427 0.7841 -0.2198 0.122 Uiso 0.60 1 calc PR A 1
H10L H 0.7334 0.7876 -0.2106 0.122 Uiso 0.60 1 calc PR A 1
H10M H 0.6559 0.8463 -0.1825 0.122 Uiso 0.60 1 calc PR A 1
C60D C 0.6884(3) 0.7438(3) -0.10421(17) 0.0561(12) Uani 0.40 1 d P A 2
H60A H 0.7475 0.7295 -0.1236 0.067 Uiso 0.40 1 calc PR A 2
H60B H 0.6849 0.7940 -0.0893 0.067 Uiso 0.40 1 calc PR A 2
C60E C 0.6270(10) 0.7492(9) -0.1460(6) 0.050(4) Uiso 0.40 1 d P A 2
H60C H 0.6203 0.6983 -0.1561 0.060 Uiso 0.40 1 calc PR A 2
H60D H 0.5707 0.7754 -0.1298 0.060 Uiso 0.40 1 calc PR A 2
C60F C 0.6728(5) 0.7944(3) -0.1944(2) 0.0814(19) Uani 0.40 1 d P A 2
H60E H 0.6393 0.7998 -0.2198 0.122 Uiso 0.40 1 calc PR A 2
H60F H 0.7281 0.7676 -0.2102 0.122 Uiso 0.40 1 calc PR A 2
H60G H 0.6797 0.8443 -0.1837 0.122 Uiso 0.40 1 calc PR A 2
C107 C 0.2732(2) 0.6192(2) 0.07051(17) 0.0435(10) Uani 0.60 1 d P A 1
C10U C 0.1806(4) 0.5971(4) 0.0949(3) 0.0315(16) Uiso 0.60 1 d P A 1
H10N H 0.1587 0.6238 0.1283 0.038 Uiso 0.60 1 calc PR A 1
H10O H 0.1461 0.6191 0.0717 0.038 Uiso 0.60 1 calc PR A 1
C10V C 0.1622(5) 0.5181(5) 0.1054(4) 0.063(2) Uiso 0.60 1 d P A 1
H10P H 0.1844 0.4986 0.1349 0.075 Uiso 0.60 1 calc PR A 1
H10Q H 0.1930 0.4879 0.0747 0.075 Uiso 0.60 1 calc PR A 1
C10W C 0.0688(5) 0.5058(5) 0.1180(3) 0.057(2) Uiso 0.60 1 d P A 1
H10R H 0.0487 0.5188 0.0867 0.069 Uiso 0.60 1 calc PR A 1
H10S H 0.0368 0.5413 0.1455 0.069 Uiso 0.60 1 calc PR A 1
C10X C 0.0484(9) 0.4255(7) 0.1360(5) 0.114(4) Uiso 0.60 1 d P A 1
H10T H 0.0659 0.4138 0.1683 0.137 Uiso 0.60 1 calc PR A 1
H10U H -0.0133 0.4252 0.1445 0.137 Uiso 0.60 1 calc PR A 1
C10Y C 0.0846(8) 0.3694(7) 0.1016(5) 0.085(3) Uiso 0.60 1 d P A 1
H10V H 0.1459 0.3657 0.0976 0.102 Uiso 0.60 1 calc PR A 1
H10W H 0.0754 0.3866 0.0676 0.102 Uiso 0.60 1 calc PR A 1
C10Z C 0.0592(11) 0.2888(9) 0.1111(7) 0.145(6) Uiso 0.60 1 d P A 1
H10X H 0.0914 0.2570 0.0820 0.218 Uiso 0.60 1 calc PR A 1
H10Y H -0.0009 0.2898 0.1139 0.218 Uiso 0.60 1 calc PR A 1
H10Z H 0.0711 0.2683 0.1433 0.218 Uiso 0.60 1 calc PR A 1
C607 C 0.2732(2) 0.6192(2) 0.07051(17) 0.0435(10) Uani 0.40 1 d P A 2
C60U C 0.1806(6) 0.6162(6) 0.0792(4) 0.031(2) Uiso 0.40 1 d P A 2
H60H H 0.1585 0.6535 0.0562 0.037 Uiso 0.40 1 calc PR A 2
H60I H 0.1510 0.6289 0.1156 0.037 Uiso 0.40 1 calc PR A 2
C60V C 0.1636(8) 0.5314(7) 0.0666(5) 0.059(3) Uiso 0.40 1 d P A 2
H60J H 0.1834 0.5228 0.0288 0.071 Uiso 0.40 1 calc PR A 2
H60K H 0.1958 0.4936 0.0841 0.071 Uiso 0.40 1 calc PR A 2
C60W C 0.0706(8) 0.5219(8) 0.0853(5) 0.062(3) Uiso 0.40 1 d P A 2
H60L H 0.0377 0.5650 0.0728 0.074 Uiso 0.40 1 calc PR A 2
H60M H 0.0533 0.5217 0.1237 0.074 Uiso 0.40 1 calc PR A 2
C60X C 0.0508(13) 0.4457(11) 0.0649(8) 0.104(6) Uiso 0.40 1 d P A 2
H60N H -0.0087 0.4409 0.0830 0.125 Uiso 0.40 1 calc PR A 2
H60O H 0.0525 0.4554 0.0280 0.125 Uiso 0.40 1 calc PR A 2
C60Y C 0.089(2) 0.3810(19) 0.0666(13) 0.169(11) Uiso 0.40 1 d P A 2
H60P H 0.1024 0.3791 0.1005 0.203 Uiso 0.40 1 calc PR A 2
H60Q H 0.1433 0.3836 0.0404 0.203 Uiso 0.40 1 calc PR A 2
C60Z C 0.0676(16) 0.2998(14) 0.0606(11) 0.146(9) Uiso 0.40 1 d P A 2
H60R H 0.1180 0.2640 0.0579 0.220 Uiso 0.40 1 calc PR A 2
H60S H 0.0480 0.2976 0.0293 0.220 Uiso 0.40 1 calc PR A 2
H60T H 0.0235 0.2868 0.0910 0.220 Uiso 0.40 1 calc PR A 2
C11A C 0.0040(2) 0.7531(3) 0.12437(16) 0.0428(10) Uani 0.60 1 d P A 1
H11A H 0.0354 0.7096 0.1375 0.051 Uiso 0.60 1 calc PR A 1
H11B H -0.0518 0.7383 0.1250 0.051 Uiso 0.60 1 calc PR A 1
C11B C 0.0488(5) 0.7668(5) 0.0695(3) 0.0340(17) Uiso 0.60 1 d P A 1
H11C H 0.0547 0.7202 0.0498 0.041 Uiso 0.60 1 calc PR A 1
H11D H 0.1060 0.7790 0.0680 0.041 Uiso 0.60 1 calc PR A 1
C11C C 0.0016(4) 0.8348(4) 0.0418(2) 0.0779(16) Uani 0.60 1 d P A 1
H11E H -0.0559 0.8229 0.0439 0.094 Uiso 0.60 1 calc PR A 1
H11F H -0.0036 0.8815 0.0613 0.094 Uiso 0.60 1 calc PR A 1
C11D C 0.0468(4) 0.8493(4) -0.0157(2) 0.0796(17) Uani 1 1 d . . .
H11G H 0.1024 0.8650 -0.0169 0.095 Uiso 1 1 calc R A 1
H11H H 0.0570 0.8009 -0.0340 0.095 Uiso 1 1 calc R A 1
C11E C 0.0059(8) 0.9037(6) -0.0442(3) 0.162(4) Uani 1 1 d . A .
H11I H -0.0065 0.9521 -0.0257 0.194 Uiso 1 1 calc R . .
H11J H -0.0483 0.8870 -0.0453 0.194 Uiso 1 1 calc R . .
C11F C 0.0618(7) 0.9167(7) -0.1032(3) 0.176(5) Uani 1 1 d . . .
H11K H 0.0313 0.9551 -0.1206 0.264 Uiso 1 1 calc R A .
H11L H 0.0723 0.8695 -0.1221 0.264 Uiso 1 1 calc R . .
H11M H 0.1154 0.9334 -0.1023 0.264 Uiso 1 1 calc R . .
C61A C 0.0040(2) 0.7531(3) 0.12437(16) 0.0428(10) Uani 0.40 1 d P A 2
H61A H -0.0499 0.7336 0.1259 0.051 Uiso 0.40 1 calc PR A 2
H61B H 0.0435 0.7115 0.1325 0.051 Uiso 0.40 1 calc PR A 2
C61B C 0.0473(11) 0.7935(10) 0.0609(7) 0.074(5) Uiso 0.40 1 d P A 2
H61C H 0.0941 0.8213 0.0633 0.089 Uiso 0.40 1 calc PR A 2
H61D H 0.0718 0.7516 0.0367 0.089 Uiso 0.40 1 calc PR A 2
C61C C 0.0016(4) 0.8348(4) 0.0418(2) 0.0779(16) Uani 0.40 1 d P A 2
H61E H -0.0136 0.8829 0.0606 0.094 Uiso 0.40 1 calc PR A 2
H61F H -0.0506 0.8119 0.0440 0.094 Uiso 0.40 1 calc PR A 2
C11U C -0.0641(2) 1.0091(2) 0.27360(15) 0.0382(9) Uani 1 1 d . A .
H11N H -0.1161 1.0400 0.2705 0.046 Uiso 1 1 calc R . .
H11O H -0.0183 1.0419 0.2657 0.046 Uiso 1 1 calc R . .
C11V C -0.0769(2) 0.9782(2) 0.33046(15) 0.0378(9) Uani 1 1 d . . .
H11P H -0.0282 0.9414 0.3320 0.045 Uiso 1 1 calc R A .
H11Q H -0.0778 1.0203 0.3534 0.045 Uiso 1 1 calc R . .
C11W C -0.1585(2) 0.9400(2) 0.35157(15) 0.0414(9) Uani 1 1 d . A .
H11R H -0.2072 0.9772 0.3507 0.050 Uiso 1 1 calc R C 1
H11S H -0.1580 0.8986 0.3282 0.050 Uiso 1 1 calc R C 1
C11X C -0.1706(3) 0.9081(3) 0.40757(17) 0.0585(13) Uani 0.60 1 d P A 1
H11T H -0.1685 0.9482 0.4313 0.070 Uiso 0.60 1 calc PR A 1
H11U H -0.1252 0.8674 0.4087 0.070 Uiso 0.60 1 calc PR A 1
C11Y C -0.2628(6) 0.8750(5) 0.4257(3) 0.052(2) Uiso 0.60 1 d P A 1
H11V H -0.3066 0.9151 0.4209 0.063 Uiso 0.60 1 calc PR A 1
H11W H -0.2624 0.8331 0.4026 0.063 Uiso 0.60 1 calc PR A 1
C11Z C -0.2864(6) 0.8466(5) 0.4822(3) 0.066(2) Uiso 0.60 1 d P A 1
H11X H -0.3416 0.8281 0.4901 0.099 Uiso 0.60 1 calc PR A 1
H11Y H -0.2884 0.8879 0.5055 0.099 Uiso 0.60 1 calc PR A 1
H11Z H -0.2443 0.8058 0.4872 0.099 Uiso 0.60 1 calc PR A 1
C61X C -0.1706(3) 0.9081(3) 0.40757(17) 0.0585(13) Uani 0.40 1 d P A 2
H61G H -0.1149 0.8831 0.4093 0.070 Uiso 0.40 1 calc PR A 2
H61H H -0.1826 0.9522 0.4304 0.070 Uiso 0.40 1 calc PR A 2
C61Y C -0.2314(9) 0.8562(7) 0.4327(5) 0.054(3) Uiso 0.40 1 d P A 2
H61I H -0.2164 0.8307 0.4631 0.065 Uiso 0.40 1 calc PR A 2
H61J H -0.2351 0.8177 0.4082 0.065 Uiso 0.40 1 calc PR A 2
C61Z C -0.3173(8) 0.9105(7) 0.4497(5) 0.056(3) Uiso 0.40 1 d P A 2
H61K H -0.3632 0.8808 0.4664 0.084 Uiso 0.40 1 calc PR A 2
H61L H -0.3293 0.9366 0.4191 0.084 Uiso 0.40 1 calc PR A 2
H61M H -0.3121 0.9476 0.4743 0.084 Uiso 0.40 1 calc PR A 2
C12A C 0.0737(3) 1.1289(3) 0.3161(2) 0.0579(13) Uani 0.65 1 d P A 1
H12A H 0.0424 1.1586 0.3470 0.069 Uiso 0.65 1 calc PR A 1
H12B H 0.0485 1.0812 0.3173 0.069 Uiso 0.65 1 calc PR A 1
C12B C 0.0685(5) 1.1775(4) 0.2618(3) 0.0538(18) Uiso 0.65 1 d P A 1
H12C H 0.1132 1.2114 0.2529 0.065 Uiso 0.65 1 calc PR A 1
H12D H 0.0782 1.1422 0.2328 0.065 Uiso 0.65 1 calc PR A 1
C12C C -0.0177(6) 1.2240(5) 0.2686(4) 0.094(2) Uiso 0.80 1 d P A 1
H12E H -0.0633 1.1920 0.2828 0.113 Uiso 0.80 1 calc PR A 1
H12F H -0.0237 1.2453 0.2348 0.113 Uiso 0.80 1 calc PR A 1
C12D C -0.0225(8) 1.2943(7) 0.3105(5) 0.079(3) Uiso 0.55 1 d P A 1
H12G H -0.0286 1.2750 0.3464 0.095 Uiso 0.55 1 calc PR A 1
H12H H 0.0275 1.3220 0.2998 0.095 Uiso 0.55 1 calc PR A 1
C12E C -0.1070(9) 1.3465(8) 0.3048(6) 0.132(5) Uiso 0.65 1 d P A 1
H12I H -0.1553 1.3335 0.3332 0.159 Uiso 0.65 1 calc PR A 1
H12J H -0.1182 1.3354 0.2715 0.159 Uiso 0.65 1 calc PR A 1
C12F C -0.0987(14) 1.4387(12) 0.3068(9) 0.133(7) Uiso 0.45 1 d P A 1
H12K H -0.1532 1.4675 0.3081 0.200 Uiso 0.45 1 calc PR A 1
H12L H -0.0569 1.4535 0.2757 0.200 Uiso 0.45 1 calc PR A 1
H12M H -0.0811 1.4491 0.3378 0.200 Uiso 0.45 1 calc PR A 1
C62A C 0.0737(3) 1.1289(3) 0.3161(2) 0.0579(13) Uani 0.35 1 d P A 2
H62A H 0.0551 1.0791 0.3133 0.069 Uiso 0.35 1 calc PR A 2
H62B H 0.0446 1.1464 0.3516 0.069 Uiso 0.35 1 calc PR A 2
C62B C 0.0415(13) 1.1712(11) 0.2870(9) 0.084(5) Uiso 0.35 1 d P A 2
H62C H -0.0200 1.1711 0.3009 0.101 Uiso 0.35 1 calc PR A 2
H62D H 0.0566 1.1455 0.2532 0.101 Uiso 0.35 1 calc PR A 2
C62C C 0.0558(19) 1.2540(16) 0.2742(12) 0.074(8) Uiso 0.20 1 d P A 2
H62E H 0.0939 1.2691 0.2939 0.089 Uiso 0.20 1 calc PR A 2
H62F H 0.0837 1.2592 0.2368 0.089 Uiso 0.20 1 calc PR A 2
C62D C -0.0259(10) 1.3066(9) 0.2874(7) 0.086(5) Uiso 0.45 1 d P A 2
H62G H -0.0673 1.2776 0.3116 0.103 Uiso 0.45 1 calc PR A 2
H62H H -0.0440 1.3126 0.2549 0.103 Uiso 0.45 1 calc PR A 2
C62E C -0.0409(18) 1.3889(16) 0.3112(11) 0.133(9) Uiso 0.35 1 d P A 2
H62I H 0.0061 1.3944 0.3265 0.159 Uiso 0.35 1 calc PR A 2
H62J H -0.0370 1.4256 0.2820 0.159 Uiso 0.35 1 calc PR A 2
C62F C -0.1188(10) 1.4107(9) 0.3501(6) 0.122(5) Uiso 0.55 1 d P A 2
H62K H -0.1528 1.4501 0.3359 0.183 Uiso 0.55 1 calc PR A 2
H62L H -0.1061 1.4296 0.3807 0.183 Uiso 0.55 1 calc PR A 2
H62M H -0.1500 1.3669 0.3601 0.183 Uiso 0.55 1 calc PR A 2
C12U C 0.4374(3) 1.0804(2) 0.31447(16) 0.0469(10) Uani 0.60 1 d P A 1
H12N H 0.4684 1.1095 0.2847 0.056 Uiso 0.60 1 calc PR A 1
H12O H 0.4569 1.0267 0.3069 0.056 Uiso 0.60 1 calc PR A 1
C12V C 0.4679(7) 1.0994(6) 0.3625(4) 0.050(3) Uiso 0.60 1 d P A 1
H12P H 0.4450 1.0652 0.3916 0.060 Uiso 0.60 1 calc PR A 1
H12Q H 0.4443 1.1513 0.3734 0.060 Uiso 0.60 1 calc PR A 1
C12W C 0.5685(6) 1.0926(5) 0.3527(4) 0.048(2) Uiso 0.60 1 d P A 1
H12R H 0.5930 1.0424 0.3385 0.058 Uiso 0.60 1 calc PR A 1
H12S H 0.5820 1.0966 0.3864 0.058 Uiso 0.60 1 calc PR A 1
C12X C 0.6116(6) 1.1569(6) 0.3130(4) 0.048(3) Uiso 0.50 1 d P A 1
H12T H 0.5918 1.1580 0.2812 0.057 Uiso 0.50 1 calc PR A 1
H12U H 0.5939 1.2067 0.3295 0.057 Uiso 0.50 1 calc PR A 1
C12Y C 0.7111(6) 1.1417(6) 0.2979(4) 0.049(2) Uiso 0.50 1 d P A 1
H12V H 0.7309 1.1436 0.3295 0.059 Uiso 0.50 1 calc PR A 1
H12W H 0.7284 1.0905 0.2835 0.059 Uiso 0.50 1 calc PR A 1
C12Z C 0.7515(10) 1.1974(9) 0.2590(6) 0.089(4) Uiso 0.50 1 d P A 1
H12X H 0.8127 1.1867 0.2516 0.134 Uiso 0.50 1 calc PR A 1
H12Y H 0.7342 1.2482 0.2729 0.134 Uiso 0.50 1 calc PR A 1
H12Z H 0.7343 1.1940 0.2269 0.134 Uiso 0.50 1 calc PR A 1
C62U C 0.4374(3) 1.0804(2) 0.31447(16) 0.0469(10) Uani 0.40 1 d P A 2
H62N H 0.4721 1.1068 0.2846 0.056 Uiso 0.40 1 calc PR A 2
H62O H 0.4581 1.0262 0.3124 0.056 Uiso 0.40 1 calc PR A 2
C62V C 0.4425(10) 1.1136(9) 0.3674(6) 0.055(4) Uiso 0.40 1 d P A 2
H62P H 0.4044 1.0905 0.3975 0.066 Uiso 0.40 1 calc PR A 2
H62Q H 0.4275 1.1688 0.3683 0.066 Uiso 0.40 1 calc PR A 2
C62W C 0.5383(9) 1.0923(8) 0.3679(6) 0.052(3) Uiso 0.40 1 d P A 2
H62R H 0.5428 1.0936 0.4041 0.062 Uiso 0.40 1 calc PR A 2
H62S H 0.5570 1.0404 0.3552 0.062 Uiso 0.40 1 calc PR A 2
C62X C 0.5985(6) 1.1482(5) 0.3328(4) 0.040(2) Uiso 0.50 1 d P A 2
H62T H 0.5841 1.1534 0.2991 0.048 Uiso 0.50 1 calc PR A 2
H62U H 0.5829 1.1981 0.3493 0.048 Uiso 0.50 1 calc PR A 2
C62Y C 0.6928(7) 1.1327(6) 0.3208(5) 0.056(3) Uiso 0.50 1 d P A 2
H62V H 0.7102 1.0836 0.3034 0.067 Uiso 0.50 1 calc PR A 2
H62W H 0.7089 1.1283 0.3540 0.067 Uiso 0.50 1 calc PR A 2
C62Z C 0.7422(10) 1.1927(9) 0.2863(6) 0.090(4) Uiso 0.50 1 d P A 2
H62X H 0.8026 1.1781 0.2810 0.135 Uiso 0.50 1 calc PR A 2
H62Y H 0.7266 1.2415 0.3033 0.135 Uiso 0.50 1 calc PR A 2
H62Z H 0.7288 1.1962 0.2526 0.135 Uiso 0.50 1 calc PR A 2
C13A C 0.6149(3) 1.0231(2) 0.20443(19) 0.0484(11) Uani 1 1 d . . .
H13A H 0.6678 1.0309 0.2128 0.058 Uiso 1 1 calc R A .
H13B H 0.5724 1.0156 0.2375 0.058 Uiso 1 1 calc R . .
C13B C 0.5842(3) 1.0955(3) 0.1765(2) 0.0581(13) Uani 1 1 d . A .
H13C H 0.5372 1.0844 0.1629 0.070 Uiso 1 1 calc R D 1
H13D H 0.5620 1.1355 0.2026 0.070 Uiso 1 1 calc R D 1
C13C C 0.6515(3) 1.1259(3) 0.1318(3) 0.0803(18) Uani 0.70 1 d P A 1
H13E H 0.6767 1.0852 0.1066 0.096 Uiso 0.70 1 calc PR A 1
H13F H 0.6967 1.1411 0.1456 0.096 Uiso 0.70 1 calc PR A 1
C13D C 0.6133(5) 1.1991(4) 0.1011(3) 0.0543(16) Uiso 0.70 1 d P A 1
H13G H 0.5717 1.1821 0.0849 0.065 Uiso 0.70 1 calc PR A 1
H13H H 0.5830 1.2371 0.1272 0.065 Uiso 0.70 1 calc PR A 1
C13E C 0.6790(6) 1.2376(5) 0.0586(3) 0.075(2) Uiso 0.70 1 d P A 1
H13I H 0.6494 1.2717 0.0374 0.090 Uiso 0.70 1 calc PR A 1
H13J H 0.7159 1.1987 0.0355 0.090 Uiso 0.70 1 calc PR A 1
C13F C 0.7347(6) 1.2841(6) 0.0824(4) 0.085(3) Uiso 0.70 1 d P A 1
H13K H 0.7755 1.3068 0.0542 0.128 Uiso 0.70 1 calc PR A 1
H13L H 0.7645 1.2505 0.1031 0.128 Uiso 0.70 1 calc PR A 1
H13M H 0.6987 1.3237 0.1044 0.128 Uiso 0.70 1 calc PR A 1
C63C C 0.6515(3) 1.1259(3) 0.1318(3) 0.0803(18) Uani 0.30 1 d P A 2
H63A H 0.7069 1.1120 0.1389 0.096 Uiso 0.30 1 calc PR A 2
H63B H 0.6523 1.1001 0.0997 0.096 Uiso 0.30 1 calc PR A 2
C63D C 0.6430(11) 1.1976(10) 0.1231(7) 0.061(4) Uiso 0.30 1 d P A 2
H63C H 0.6348 1.2247 0.1558 0.074 Uiso 0.30 1 calc PR A 2
H63D H 0.5929 1.2116 0.1098 0.074 Uiso 0.30 1 calc PR A 2
C63E C 0.7224(12) 1.2208(11) 0.0826(8) 0.069(5) Uiso 0.30 1 d P A 2
H63E H 0.7461 1.1788 0.0584 0.083 Uiso 0.30 1 calc PR A 2
H63F H 0.7650 1.2289 0.1010 0.083 Uiso 0.30 1 calc PR A 2
C63F C 0.7061(13) 1.2932(12) 0.0505(8) 0.078(5) Uiso 0.30 1 d P A 2
H63G H 0.7592 1.3051 0.0269 0.117 Uiso 0.30 1 calc PR A 2
H63H H 0.6822 1.3352 0.0741 0.117 Uiso 0.30 1 calc PR A 2
H63I H 0.6667 1.2848 0.0304 0.117 Uiso 0.30 1 calc PR A 2
C13U C 0.6861(2) 0.7502(2) 0.07033(17) 0.0441(10) Uani 0.65 1 d P A 1
H13N H 0.6395 0.7465 0.0543 0.053 Uiso 0.65 1 calc PR A 1
H13O H 0.7364 0.7585 0.0420 0.053 Uiso 0.65 1 calc PR A 1
C13V C 0.7031(4) 0.6774(4) 0.0961(3) 0.0415(15) Uiso 0.65 1 d P A 1
H13P H 0.7039 0.6366 0.0721 0.050 Uiso 0.65 1 calc PR A 1
H13Q H 0.6558 0.6721 0.1271 0.050 Uiso 0.65 1 calc PR A 1
C13W C 0.7837(5) 0.6655(4) 0.1128(3) 0.0489(17) Uiso 0.60 1 d P A 1
H13R H 0.7856 0.7081 0.1346 0.059 Uiso 0.60 1 calc PR A 1
H13S H 0.8318 0.6657 0.0816 0.059 Uiso 0.60 1 calc PR A 1
C13X C 0.7943(6) 0.5899(5) 0.1440(4) 0.065(2) Uiso 0.60 1 d P A 1
H13T H 0.8456 0.5884 0.1565 0.079 Uiso 0.60 1 calc PR A 1
H13U H 0.7457 0.5890 0.1748 0.079 Uiso 0.60 1 calc PR A 1
C13Y C 0.8007(6) 0.5220(5) 0.1126(4) 0.068(2) Uiso 0.60 1 d P A 1
H13V H 0.8490 0.5222 0.0816 0.081 Uiso 0.60 1 calc PR A 1
H13W H 0.7490 0.5219 0.1009 0.081 Uiso 0.60 1 calc PR A 1
C13Z C 0.8132(9) 0.4465(8) 0.1485(6) 0.121(4) Uiso 0.60 1 d P A 1
H13X H 0.8167 0.4014 0.1282 0.181 Uiso 0.60 1 calc PR A 1
H13Y H 0.7653 0.4467 0.1791 0.181 Uiso 0.60 1 calc PR A 1
H13Z H 0.8651 0.4464 0.1593 0.181 Uiso 0.60 1 calc PR A 1
C63U C 0.6861(2) 0.7502(2) 0.07033(17) 0.0441(10) Uani 0.35 1 d P A 2
H63J H 0.7121 0.7656 0.0342 0.053 Uiso 0.35 1 calc PR A 2
H63K H 0.6346 0.7272 0.0708 0.053 Uiso 0.35 1 calc PR A 2
C63V C 0.7505(15) 0.6899(11) 0.0906(8) 0.093(6) Uiso 0.35 1 d P A 2
H63L H 0.8045 0.7112 0.0853 0.111 Uiso 0.35 1 calc PR A 2
H63M H 0.7278 0.6818 0.1283 0.111 Uiso 0.35 1 calc PR A 2
C63W C 0.7677(7) 0.6130(6) 0.0636(5) 0.050(3) Uiso 0.40 1 d P A 2
H63N H 0.7128 0.5929 0.0700 0.060 Uiso 0.40 1 calc PR A 2
H63O H 0.7862 0.6233 0.0258 0.060 Uiso 0.40 1 calc PR A 2
C63X C 0.823(3) 0.556(2) 0.0744(17) 0.243(18) Uiso 0.40 1 d P A 2
H63P H 0.7988 0.5393 0.1106 0.291 Uiso 0.40 1 calc PR A 2
H63Q H 0.8746 0.5785 0.0746 0.291 Uiso 0.40 1 calc PR A 2
C63Y C 0.8535(14) 0.4833(13) 0.0430(9) 0.120(7) Uiso 0.40 1 d P A 2
H63R H 0.8153 0.4764 0.0212 0.144 Uiso 0.40 1 calc PR A 2
H63S H 0.9107 0.4860 0.0201 0.144 Uiso 0.40 1 calc PR A 2
C63Z C 0.854(3) 0.430(2) 0.0745(17) 0.256(19) Uiso 0.40 1 d P A 2
H63T H 0.8786 0.3838 0.0558 0.383 Uiso 0.40 1 calc PR A 2
H63U H 0.7960 0.4248 0.0943 0.383 Uiso 0.40 1 calc PR A 2
H63V H 0.8868 0.4405 0.0983 0.383 Uiso 0.40 1 calc PR A 2
O4 O 0.30832(14) 0.92430(13) 0.13280(8) 0.0260(5) Uani 1 1 d . . .
Si4 Si 0.33878(15) 0.96922(16) 0.07735(9) 0.0376(6) Uani 0.723(6) 1 d P A 1
C141 C 0.2395(4) 1.0229(3) 0.0638(2) 0.0450(15) Uani 0.723(6) 1 d P A 1
C142 C 0.4199(6) 1.0333(5) 0.0803(4) 0.066(3) Uani 0.723(6) 1 d P A 1
H14A H 0.4691 1.0033 0.0874 0.099 Uiso 0.723(6) 1 calc PR A 1
H14B H 0.3959 1.0698 0.1079 0.099 Uiso 0.723(6) 1 calc PR A 1
H14C H 0.4369 1.0599 0.0470 0.099 Uiso 0.723(6) 1 calc PR A 1
C143 C 0.3912(4) 0.9001(3) 0.0197(2) 0.0715(15) Uani 0.723(6) 1 d P A 1
H14D H 0.4420 0.8720 0.0260 0.107 Uiso 0.723(6) 1 calc PR A 1
H14E H 0.4060 0.9290 -0.0128 0.107 Uiso 0.723(6) 1 calc PR A 1
H14F H 0.3516 0.8649 0.0173 0.107 Uiso 0.723(6) 1 calc PR A 1
C144 C 0.1961(4) 1.0693(3) 0.11437(19) 0.0652(14) Uani 0.723(6) 1 d P A 1
H14G H 0.2334 1.1051 0.1194 0.098 Uiso 0.723(6) 1 calc PR A 1
H14H H 0.1848 1.0349 0.1444 0.098 Uiso 0.723(6) 1 calc PR A 1
H14I H 0.1432 1.0966 0.1109 0.098 Uiso 0.723(6) 1 calc PR A 1
C145 C 0.1826(5) 0.9636(4) 0.0539(3) 0.067(2) Uani 0.723(6) 1 d P A 1
H14J H 0.2115 0.9361 0.0222 0.100 Uiso 0.723(6) 1 calc PR A 1
H14K H 0.1293 0.9897 0.0502 0.100 Uiso 0.723(6) 1 calc PR A 1
H14L H 0.1718 0.9282 0.0833 0.100 Uiso 0.723(6) 1 calc PR A 1
C146 C 0.2620(5) 1.0761(4) 0.0151(3) 0.067(2) Uani 0.723(6) 1 d P A 1
H14M H 0.2973 1.1130 0.0213 0.101 Uiso 0.723(6) 1 calc PR A 1
H14N H 0.2103 1.1024 0.0089 0.101 Uiso 0.723(6) 1 calc PR A 1
H14O H 0.2925 1.0463 -0.0153 0.101 Uiso 0.723(6) 1 calc PR A 1
Si5 Si 0.3122(3) 0.9991(3) 0.0969(2) 0.0287(12) Uani 0.277(6) 1 d P A 2
C151 C 0.3219(9) 0.9684(8) 0.0268(6) 0.038(4) Uiso 0.277(6) 1 d P A 2
C152 C 0.1961(4) 1.0693(3) 0.11437(19) 0.0652(14) Uani 0.277(6) 1 d P A 2
H15A H 0.1510 1.0400 0.1123 0.098 Uiso 0.277(6) 1 calc PR A 2
H15B H 0.1992 1.1112 0.0894 0.098 Uiso 0.277(6) 1 calc PR A 2
H15C H 0.1847 1.0889 0.1495 0.098 Uiso 0.277(6) 1 calc PR A 2
C153 C 0.4098(13) 1.0454(12) 0.0998(7) 0.030(4) Uiso 0.277(6) 1 d P A 2
H15D H 0.4040 1.0604 0.1355 0.045 Uiso 0.277(6) 1 calc PR A 2
H15E H 0.4148 1.0899 0.0770 0.045 Uiso 0.277(6) 1 calc PR A 2
H15F H 0.4601 1.0095 0.0885 0.045 Uiso 0.277(6) 1 calc PR A 2
C154 C 0.3912(4) 0.9001(3) 0.0197(2) 0.0715(15) Uani 0.277(6) 1 d P A 2
H15G H 0.4446 0.9175 0.0203 0.107 Uiso 0.277(6) 1 calc PR A 2
H15H H 0.3973 0.8763 -0.0136 0.107 Uiso 0.277(6) 1 calc PR A 2
H15I H 0.3752 0.8636 0.0480 0.107 Uiso 0.277(6) 1 calc PR A 2
C155 C 0.2403(11) 0.9378(10) 0.0250(7) 0.051(4) Uiso 0.277(6) 1 d P A 2
H15J H 0.1948 0.9791 0.0296 0.077 Uiso 0.277(6) 1 calc PR A 2
H15K H 0.2257 0.9004 0.0529 0.077 Uiso 0.277(6) 1 calc PR A 2
H15L H 0.2482 0.9142 -0.0085 0.077 Uiso 0.277(6) 1 calc PR A 2
C156 C 0.3380(12) 1.0383(10) -0.0115(7) 0.058(5) Uiso 0.277(6) 1 d P A 2
H15M H 0.2897 1.0768 -0.0023 0.087 Uiso 0.277(6) 1 calc PR A 2
H15N H 0.3457 1.0221 -0.0472 0.087 Uiso 0.277(6) 1 calc PR A 2
H15O H 0.3886 1.0590 -0.0088 0.087 Uiso 0.277(6) 1 calc PR A 2
O91 O 0.3598(6) 0.4009(6) 0.4377(4) 0.098(3) Uiso 0.50 1 d P . .
C92 C 0.2541(13) 0.3660(11) 0.4492(7) 0.113(6) Uiso 0.50 1 d P . .
O93 O 0.4658(7) 0.4602(6) 0.4546(4) 0.125(4) Uiso 0.50 1 d P . .
C94 C 0.5000 0.5000 0.5000 0.134(4) Uiso 1 2 d S . .
O95 O 0.3985(7) 0.2742(6) 0.4529(4) 0.121(3) Uiso 0.50 1 d P . .
C96 C 0.4879(13) 0.3094(12) 0.4376(8) 0.142(7) Uiso 0.50 1 d P . .
O97 O 0.5593(13) 0.3545(11) 0.3873(8) 0.221(8) Uiso 0.50 1 d P . .
C98 C 0.6172(15) 0.3371(12) 0.4075(9) 0.150(7) Uiso 0.50 1 d P . .
O99 O 0.3242(12) 0.3470(10) 0.4341(7) 0.183(6) Uiso 0.50 1 d P . .
C100 C 0.2478(8) 0.3306(8) 0.4389(5) 0.074(3) Uiso 0.50 1 d P . .

loop_
_atom_site_aniso_label
_atom_site_aniso_U_11
_atom_site_aniso_U_22
_atom_site_aniso_U_33
_atom_site_aniso_U_23
_atom_site_aniso_U_13
_atom_site_aniso_U_12
C1 0.068(3) 0.074(3) 0.043(3) 0.023(2) 0.002(2) 0.009(3)
O1 0.0564(18) 0.0364(15) 0.0311(14) 0.0064(11) -0.0091(13) 0.0059(13)
Ge1 0.0335(2) 0.02536(18) 0.02554(19) -0.00099(14) -0.00661(15) 0.00059(15)
N11 0.0400(18) 0.0250(15) 0.0351(17) -0.0034(13) -0.0058(14) 0.0006(13)
C12 0.049(2) 0.0258(19) 0.034(2) -0.0024(16) 0.0004(18) 0.0046(17)
C13 0.062(3) 0.028(2) 0.038(2) -0.0043(17) -0.008(2) 0.0023(18)
C13K 0.072(3) 0.035(2) 0.050(3) -0.0124(19) -0.010(2) 0.006(2)
C13M 0.072(3) 0.035(2) 0.050(3) -0.0124(19) -0.010(2) 0.006(2)
C14 0.062(3) 0.028(2) 0.047(2) -0.0081(18) -0.008(2) -0.0043(19)
C14A 0.068(3) 0.037(2) 0.066(3) -0.019(2) -0.008(2) -0.009(2)
C14B 0.085(4) 0.062(3) 0.090(4) -0.014(3) -0.030(3) -0.020(3)
C15 0.051(2) 0.0249(18) 0.041(2) -0.0037(16) -0.0076(18) -0.0028(17)
C16 0.048(2) 0.032(2) 0.046(2) -0.0041(17) -0.0100(19) -0.0105(18)
N21 0.0354(17) 0.0279(15) 0.0297(16) -0.0002(12) -0.0060(13) -0.0025(13)
C22 0.038(2) 0.0314(19) 0.0331(19) -0.0001(15) -0.0054(16) -0.0095(16)
C23 0.039(2) 0.042(2) 0.034(2) 0.0000(17) -0.0049(17) -0.0030(17)
C23A 0.041(2) 0.058(3) 0.053(3) -0.006(2) -0.008(2) -0.010(2)
C23B 0.084(4) 0.094(4) 0.090(4) 0.020(4) -0.024(3) -0.054(4)
C24 0.037(2) 0.040(2) 0.031(2) 0.0030(16) -0.0019(16) -0.0019(17)
C24A 0.041(2) 0.051(3) 0.050(3) -0.008(2) -0.0043(19) 0.003(2)
C24B 0.069(4) 0.099(4) 0.053(3) -0.013(3) 0.015(3) 0.015(3)
C25 0.035(2) 0.0269(18) 0.0269(18) 0.0024(14) -0.0046(15) 0.0000(15)
C26 0.041(2) 0.0295(19) 0.0263(18) -0.0010(15) -0.0023(16) 0.0020(16)
N31 0.0376(17) 0.0323(16) 0.0254(15) -0.0021(12) -0.0102(13) -0.0024(13)
C32 0.045(2) 0.0274(18) 0.0247(18) -0.0011(14) -0.0058(16) 0.0011(16)
C33 0.054(3) 0.034(2) 0.030(2) -0.0022(16) -0.0105(18) -0.0051(18)
C33A 0.065(3) 0.042(2) 0.043(2) -0.0168(19) -0.009(2) -0.008(2)
C33B 0.073(3) 0.067(3) 0.038(2) -0.021(2) 0.004(2) -0.009(3)
C34 0.055(3) 0.044(2) 0.031(2) -0.0064(17) -0.0133(18) -0.0086(19)
C34A 0.067(3) 0.067(3) 0.045(3) -0.019(2) -0.019(2) -0.018(2)
C34C 0.067(3) 0.067(3) 0.045(3) -0.019(2) -0.019(2) -0.018(2)
C35 0.043(2) 0.046(2) 0.0284(19) -0.0017(17) -0.0122(17) -0.0065(18)
C36 0.045(2) 0.054(3) 0.042(2) -0.0005(19) -0.0221(19) -0.009(2)
N41 0.0364(17) 0.0329(16) 0.0331(17) 0.0013(13) -0.0125(14) 0.0042(13)
C42 0.035(2) 0.044(2) 0.034(2) 0.0057(17) -0.0149(16) 0.0016(17)
C43 0.039(2) 0.049(2) 0.039(2) 0.0142(19) -0.0149(18) -0.0009(18)
C43A 0.038(2) 0.066(3) 0.053(3) 0.016(2) -0.017(2) -0.003(2)
C43B 0.059(3) 0.129(5) 0.073(4) 0.043(4) -0.038(3) -0.024(3)
C44 0.040(2) 0.045(2) 0.045(2) 0.0089(19) -0.0039(18) 0.0024(18)
C44A 0.047(3) 0.066(3) 0.094(4) -0.007(3) 0.014(3) -0.001(2)
C44C 0.047(3) 0.066(3) 0.094(4) -0.007(3) 0.014(3) -0.001(2)
C45 0.038(2) 0.039(2) 0.034(2) 0.0066(17) -0.0062(17) 0.0041(17)
C46 0.048(2) 0.032(2) 0.036(2) -0.0025(17) -0.0009(18) 0.0102(18)
O2 0.0300(12) 0.0247(12) 0.0248(12) -0.0006(9) -0.0076(10) 0.0002(10)
Si2 0.0206(4) 0.0225(4) 0.0219(4) -0.0047(3) -0.0036(3) -0.0012(3)
N51 0.0232(14) 0.0255(14) 0.0240(14) -0.0049(11) -0.0055(11) -0.0008(11)
C52 0.0238(17) 0.0269(17) 0.0242(17) -0.0021(14) -0.0057(13) 0.0013(14)
C53 0.0284(18) 0.0293(18) 0.0268(18) -0.0055(14) -0.0056(14) 0.0026(14)
C54 0.031(2) 0.044(2) 0.037(2) -0.0130(17) -0.0072(16) 0.0092(17)
C55 0.041(2) 0.043(2) 0.039(2) -0.0164(18) -0.0041(18) 0.0119(18)
C56 0.050(2) 0.037(2) 0.039(2) -0.0191(18) -0.0030(18) -0.0003(18)
C57 0.040(2) 0.032(2) 0.038(2) -0.0114(16) -0.0041(17) -0.0031(16)
C58 0.0333(19) 0.0269(18) 0.0269(18) -0.0063(14) -0.0051(15) 0.0013(15)
C59 0.0306(19) 0.0229(17) 0.0286(18) -0.0045(14) -0.0068(14) -0.0018(14)
N60 0.0273(16) 0.0303(16) 0.0352(16) -0.0116(13) -0.0029(13) -0.0029(12)
N61 0.0222(14) 0.0217(13) 0.0251(14) -0.0036(11) -0.0039(11) -0.0022(11)
C62 0.0285(18) 0.0251(17) 0.0280(18) -0.0027(14) -0.0064(14) -0.0054(14)
C63 0.0257(18) 0.0333(19) 0.0338(19) -0.0026(15) -0.0062(15) -0.0074(15)
C64 0.033(2) 0.042(2) 0.047(2) -0.0103(18) -0.0093(17) -0.0090(17)
C65 0.032(2) 0.055(3) 0.055(3) -0.009(2) -0.0129(19) -0.0143(19)
C66 0.026(2) 0.061(3) 0.050(2) -0.002(2) -0.0102(18) -0.0086(18)
C67 0.0263(19) 0.042(2) 0.040(2) -0.0040(17) -0.0057(16) -0.0014(16)
C68 0.0281(18) 0.0308(18) 0.0319(19) -0.0003(15) -0.0055(15) -0.0059(15)
C69 0.0251(17) 0.0278(17) 0.0214(16) 0.0002(13) -0.0022(13) -0.0019(14)
N70 0.0254(15) 0.0263(14) 0.0258(15) -0.0022(12) -0.0024(12) -0.0020(12)
N71 0.0263(15) 0.0232(14) 0.0195(13) -0.0024(11) -0.0034(11) -0.0011(11)
C72 0.0280(18) 0.0244(17) 0.0223(16) -0.0005(13) -0.0011(14) 0.0010(14)
C73 0.0320(19) 0.0261(17) 0.0239(17) -0.0007(14) -0.0019(14) -0.0032(14)
C74 0.036(2) 0.0316(19) 0.0289(19) -0.0050(15) 0.0023(15) 0.0010(16)
C75 0.043(2) 0.033(2) 0.033(2) -0.0084(16) 0.0015(17) 0.0060(17)
C76 0.057(3) 0.031(2) 0.0283(19) -0.0117(16) -0.0033(18) -0.0012(18)
C77 0.046(2) 0.0313(19) 0.0279(19) -0.0064(15) -0.0069(16) -0.0088(17)
C78 0.038(2) 0.0289(18) 0.0196(16) -0.0026(14) -0.0039(14) -0.0025(15)
C79 0.0311(19) 0.0267(17) 0.0203(16) -0.0027(13) -0.0057(14) -0.0035(14)
N80 0.0307(16) 0.0312(15) 0.0255(15) -0.0058(12) -0.0073(12) -0.0042(12)
N81 0.0228(14) 0.0287(15) 0.0224(14) -0.0048(11) -0.0047(11) -0.0008(11)
C82 0.0301(18) 0.0285(18) 0.0258(17) -0.0023(14) -0.0108(14) -0.0044(14)
C83 0.0312(19) 0.0339(19) 0.0280(18) 0.0005(15) -0.0102(15) -0.0056(15)
C84 0.033(2) 0.046(2) 0.042(2) -0.0055(18) -0.0151(17) -0.0094(17)
C85 0.036(2) 0.056(3) 0.051(2) -0.003(2) -0.0220(19) -0.0128(19)
C86 0.0254(19) 0.061(3) 0.045(2) 0.005(2) -0.0137(17) -0.0068(18)
C87 0.0288(19) 0.047(2) 0.0310(19) 0.0004(17) -0.0103(15) -0.0026(16)
C88 0.0260(18) 0.040(2) 0.0240(17) 0.0006(15) -0.0103(14) -0.0026(15)
C89 0.0251(17) 0.0352(19) 0.0226(17) -0.0008(14) -0.0080(14) -0.0026(14)
N90 0.0231(15) 0.0331(16) 0.0250(15) -0.0032(12) -0.0053(12) 0.0018(12)
O3 0.0213(11) 0.0231(11) 0.0219(11) -0.0048(9) -0.0036(9) -0.0028(9)
Si3 0.0189(4) 0.0230(4) 0.0203(4) -0.0054(3) -0.0040(3) -0.0014(3)
N101 0.0215(14) 0.0256(14) 0.0223(14) -0.0052(11) -0.0056(11) -0.0032(11)
C102 0.0247(17) 0.0259(17) 0.0205(16) -0.0035(13) -0.0059(13) 0.0007(13)
C103 0.0270(18) 0.0281(17) 0.0254(17) -0.0069(14) -0.0073(14) 0.0010(14)
C104 0.0331(19) 0.0319(19) 0.0278(18) -0.0117(15) -0.0064(15) 0.0034(15)
C105 0.041(2) 0.041(2) 0.037(2) -0.0195(17) -0.0079(17) 0.0027(17)
C106 0.045(2) 0.043(2) 0.053(3) -0.029(2) -0.015(2) -0.0018(18)
C108 0.0295(19) 0.0339(19) 0.0316(19) -0.0138(15) -0.0096(15) 0.0015(15)
C109 0.0264(18) 0.0308(18) 0.0269(18) -0.0070(14) -0.0072(14) -0.0015(14)
N110 0.0266(16) 0.0352(16) 0.0306(16) -0.0089(13) -0.0091(12) -0.0029(13)
N111 0.0220(14) 0.0243(14) 0.0229(14) -0.0038(11) -0.0053(11) -0.0003(11)
C112 0.0250(17) 0.0307(18) 0.0238(17) -0.0020(14) -0.0058(14) -0.0017(14)
C113 0.0255(18) 0.0363(19) 0.0227(17) 0.0001(14) -0.0057(14) -0.0021(15)
C114 0.0254(18) 0.049(2) 0.0281(18) -0.0009(16) -0.0089(15) -0.0057(16)
C115 0.0190(18) 0.067(3) 0.035(2) -0.0028(19) -0.0110(15) -0.0029(17)
C116 0.0218(18) 0.059(3) 0.034(2) 0.0033(18) -0.0067(15) 0.0038(17)
C117 0.0262(18) 0.041(2) 0.0318(19) 0.0012(16) -0.0047(15) 0.0043(16)
C118 0.0233(17) 0.0323(18) 0.0281(18) 0.0020(14) -0.0037(14) -0.0011(14)
C119 0.0225(17) 0.0258(17) 0.0238(17) 0.0015(13) -0.0034(13) 0.0008(13)
N120 0.0255(15) 0.0254(14) 0.0262(15) -0.0035(12) -0.0013(12) 0.0004(12)
N121 0.0259(14) 0.0216(14) 0.0211(14) -0.0033(11) -0.0041(11) -0.0016(11)
C122 0.0281(18) 0.0238(17) 0.0231(17) -0.0020(13) -0.0010(14) -0.0007(14)
C123 0.037(2) 0.0252(17) 0.0243(17) -0.0052(14) 0.0007(15) -0.0065(15)
C124 0.049(2) 0.0292(19) 0.037(2) -0.0115(16) 0.0034(18) -0.0036(17)
C125 0.059(3) 0.034(2) 0.037(2) -0.0153(17) 0.0053(19) -0.0044(19)
C126 0.064(3) 0.033(2) 0.030(2) -0.0136(16) -0.0027(18) -0.0165(19)
C127 0.050(2) 0.0307(19) 0.0273(19) -0.0059(15) -0.0039(17) -0.0142(17)
C128 0.041(2) 0.0275(18) 0.0218(17) -0.0032(14) -0.0033(15) -0.0081(15)
C129 0.0304(18) 0.0234(16) 0.0214(16) -0.0031(13) -0.0056(14) -0.0053(14)
N130 0.0308(16) 0.0273(15) 0.0283(15) -0.0038(12) -0.0091(12) -0.0053(12)
N131 0.0221(14) 0.0277(14) 0.0201(13) -0.0027(11) -0.0048(11) -0.0033(11)
C132 0.0256(17) 0.0247(17) 0.0271(17) -0.0029(14) -0.0102(14) -0.0026(13)
C133 0.0231(17) 0.0305(18) 0.0283(18) 0.0002(14) -0.0104(14) -0.0032(14)
C134 0.0293(19) 0.039(2) 0.041(2) -0.0002(17) -0.0165(16) -0.0073(16)
C135 0.0252(19) 0.041(2) 0.046(2) 0.0052(18) -0.0165(17) -0.0106(16)
C136 0.0236(18) 0.046(2) 0.035(2) 0.0047(17) -0.0101(15) -0.0029(16)
C137 0.0236(17) 0.041(2) 0.0235(17) 0.0012(15) -0.0070(14) -0.0018(15)
C138 0.0227(17) 0.0311(18) 0.0228(16) 0.0041(14) -0.0082(13) -0.0038(14)
C139 0.0195(16) 0.0274(17) 0.0198(16) -0.0006(13) -0.0044(13) -0.0006(13)
N140 0.0232(14) 0.0267(14) 0.0204(13) -0.0030(11) -0.0050(11) 0.0004(11)
C10A 0.033(2) 0.0328(19) 0.0300(19) -0.0123(15) -0.0045(15) 0.0042(15)
C10B 0.036(2) 0.035(2) 0.033(2) -0.0127(16) -0.0040(16) 0.0011(16)
C10C 0.044(2) 0.048(2) 0.032(2) -0.0109(18) -0.0021(17) -0.0035(19)
C10D 0.070(3) 0.051(3) 0.042(2) -0.009(2) 0.002(2) -0.020(2)
C10F 0.137(6) 0.059(3) 0.043(3) 0.002(2) -0.006(3) -0.030(3)
C60D 0.070(3) 0.051(3) 0.042(2) -0.009(2) 0.002(2) -0.020(2)
C60F 0.137(6) 0.059(3) 0.043(3) 0.002(2) -0.006(3) -0.030(3)
C107 0.034(2) 0.045(2) 0.054(3) -0.024(2) -0.0118(18) -0.0048(18)
C607 0.034(2) 0.045(2) 0.054(3) -0.024(2) -0.0118(18) -0.0048(18)
C11A 0.0251(19) 0.064(3) 0.045(2) -0.016(2) -0.0146(17) -0.0071(18)
C11C 0.087(4) 0.100(4) 0.050(3) -0.003(3) -0.027(3) -0.001(3)
C11D 0.078(4) 0.117(5) 0.050(3) 0.005(3) -0.023(3) -0.027(4)
C11E 0.265(13) 0.160(9) 0.083(6) 0.039(6) -0.074(7) -0.064(9)
C11F 0.227(12) 0.240(12) 0.087(6) 0.086(7) -0.064(7) -0.111(10)
C61A 0.0251(19) 0.064(3) 0.045(2) -0.016(2) -0.0146(17) -0.0071(18)
C61C 0.087(4) 0.100(4) 0.050(3) -0.003(3) -0.027(3) -0.001(3)
C11U 0.0257(19) 0.040(2) 0.045(2) -0.0034(17) -0.0055(16) 0.0062(16)
C11V 0.0284(19) 0.039(2) 0.043(2) -0.0148(17) -0.0067(16) 0.0045(16)
C11W 0.035(2) 0.047(2) 0.040(2) -0.0100(18) -0.0054(17) -0.0004(18)
C11X 0.079(3) 0.057(3) 0.039(2) -0.014(2) -0.007(2) -0.020(3)
C61X 0.079(3) 0.057(3) 0.039(2) -0.014(2) -0.007(2) -0.020(3)
C12A 0.051(3) 0.051(3) 0.063(3) -0.030(2) -0.004(2) 0.014(2)
C62A 0.051(3) 0.051(3) 0.063(3) -0.030(2) -0.004(2) 0.014(2)
C12U 0.066(3) 0.041(2) 0.041(2) -0.0137(18) -0.019(2) -0.016(2)
C62U 0.066(3) 0.041(2) 0.041(2) -0.0137(18) -0.019(2) -0.016(2)
C13A 0.032(2) 0.047(2) 0.074(3) -0.021(2) -0.022(2) -0.0097(18)
C13B 0.044(3) 0.044(3) 0.085(4) -0.016(2) -0.008(2) -0.015(2)
C13C 0.057(3) 0.061(3) 0.111(5) -0.019(3) 0.008(3) -0.021(3)
C63C 0.057(3) 0.061(3) 0.111(5) -0.019(3) 0.008(3) -0.021(3)
C13U 0.0257(19) 0.054(3) 0.051(2) -0.019(2) -0.0069(17) 0.0025(18)
C63U 0.0257(19) 0.054(3) 0.051(2) -0.019(2) -0.0069(17) 0.0025(18)
O4 0.0260(12) 0.0295(12) 0.0222(11) -0.0025(9) -0.0055(9) -0.0022(10)
Si4 0.0393(11) 0.0437(12) 0.0264(10) 0.0046(9) -0.0027(8) -0.0063(9)
C141 0.050(4) 0.051(3) 0.035(3) 0.004(3) -0.014(3) -0.003(3)
C142 0.055(5) 0.065(5) 0.076(7) 0.020(5) -0.009(5) -0.022(4)
C143 0.072(4) 0.075(4) 0.055(3) -0.016(3) -0.004(3) 0.017(3)
C144 0.081(4) 0.045(3) 0.054(3) -0.004(2) 0.006(3) 0.001(2)
C145 0.068(5) 0.081(5) 0.068(5) -0.001(4) -0.045(4) -0.013(4)
C146 0.076(5) 0.074(5) 0.044(4) 0.025(3) -0.013(3) 0.008(4)
Si5 0.028(2) 0.027(2) 0.026(3) -0.0009(19) -0.0004(19) 0.0000(18)
C152 0.081(4) 0.045(3) 0.054(3) -0.004(2) 0.006(3) 0.001(2)
C154 0.072(4) 0.075(4) 0.055(3) -0.016(3) -0.004(3) 0.017(3)

loop_
_atom_type_symbol
_atom_type_description
_atom_type_scat_dispersion_real
_atom_type_scat_dispersion_imag
_atom_type_scat_source
C C 0.0033 0.0016 'International Tables Vol C Tables 4.2.6.8 and 6.1.1.4'
H H 0.0000 0.0000 'International Tables Vol C Tables 4.2.6.8 and 6.1.1.4'
N N 0.0061 0.0033 'International Tables Vol C Tables 4.2.6.8 and 6.1.1.4'
O O 0.0106 0.0060 'International Tables Vol C Tables 4.2.6.8 and 6.1.1.4'
Si Si 0.0817 0.0704 'International Tables Vol C Tables 4.2.6.8 and 6.1.1.4'
Ge Ge 0.1547 1.8001 'International Tables Vol C Tables 4.2.6.8 and 6.1.1.4'

loop_
_geom_angle_atom_site_label_1
_geom_angle_atom_site_label_2
_geom_angle_atom_site_label_3
_geom_angle
_geom_angle_site_symmetry_3
O1 C1 H1A 109.5 .
O1 C1 H1B 109.5 .
H1A C1 H1B 109.5 .
O1 C1 H1C 109.5 .
H1A C1 H1C 109.5 .
H1B C1 H1C 109.5 .
C1 O1 Ge1 123.4(3) .
O2 Ge1 O1 177.73(8) .
O2 Ge1 N11 91.00(9) .
O1 Ge1 N11 86.90(12) .
O2 Ge1 N41 91.90(9) .
O1 Ge1 N41 87.25(12) .
N11 Ge1 N41 90.10(12) .
O2 Ge1 N31 91.96(8) .
O1 Ge1 N31 90.14(12) .
N11 Ge1 N31 177.04(12) .
N41 Ge1 N31 89.85(12) .
O2 Ge1 N21 89.47(8) .
O1 Ge1 N21 91.38(12) .
N11 Ge1 N21 90.08(12) .
N41 Ge1 N21 178.61(12) .
N31 Ge1 N21 89.89(12) .
C15 N11 C12 106.2(3) .
C15 N11 Ge1 127.0(2) .
C12 N11 Ge1 126.8(3) .
N11 C12 C46 124.9(4) .
N11 C12 C13 109.8(4) .
C46 C12 C13 125.3(4) .
C14 C13 C12 107.4(3) .
C14 C13 C13K 128.0(4) .
C12 C13 C13K 124.5(4) .
C13 C13K C13L 113.7(5) .
C13 C13K H1K1 108.8 .
C13L C13K H1K1 108.8 .
C13 C13K H1K2 108.8 .
C13L C13K H1K2 108.8 .
H1K1 C13K H1K2 107.7 .
C13K C13L H1L3 109.5 .
C13K C13L H1L4 109.5 .
H1L3 C13L H1L4 109.5 .
C13K C13L H1L5 109.5 .
H1L3 C13L H1L5 109.5 .
H1L4 C13L H1L5 109.5 .
H1N8 C13N H1N9 109.5 .
H1N8 C13N H1N0 109.5 .
H1N9 C13N H1N0 109.5 .
C13 C14 C15 106.4(4) .
C13 C14 C14A 128.5(4) .
C15 C14 C14A 125.1(4) .
C14 C14A C14B 112.9(4) .
C14 C14A H141 109.0 .
C14B C14A H141 109.0 .
C14 C14A H142 109.0 .
C14B C14A H142 109.0 .
H141 C14A H142 107.8 .
C14A C14B H143 109.5 .
C14A C14B H144 109.5 .
H143 C14B H144 109.5 .
C14A C14B H145 109.5 .
H143 C14B H145 109.5 .
H144 C14B H145 109.5 .
N11 C15 C16 124.8(3) .
N11 C15 C14 110.1(3) .
C16 C15 C14 125.1(4) .
C22 C16 C15 126.6(4) .
C22 C16 H16 116.7 .
C15 C16 H16 116.7 .
C22 N21 C25 106.1(3) .
C22 N21 Ge1 126.9(2) .
C25 N21 Ge1 126.6(2) .
N21 C22 C16 124.5(4) .
N21 C22 C23 110.2(3) .
C16 C22 C23 125.3(4) .
C24 C23 C22 106.7(3) .
C24 C23 C23A 128.3(4) .
C22 C23 C23A 125.0(4) .
C23 C23A C23B 113.1(4) .
C23 C23A H23A 109.0 .
C23B C23A H23A 109.0 .
C23 C23A H23B 109.0 .
C23B C23A H23B 109.0 .
H23A C23A H23B 107.8 .
C23A C23B H23C 109.5 .
C23A C23B H23D 109.5 .
H23C C23B H23D 109.5 .
C23A C23B H23E 109.5 .
H23C C23B H23E 109.5 .
H23D C23B H23E 109.5 .
C23 C24 C25 106.9(3) .
C23 C24 C24A 128.1(4) .
C25 C24 C24A 125.0(4) .
C24 C24A C24B 112.8(4) .
C24 C24A H24A 109.0 .
C24B C24A H24A 109.0 .
C24 C24A H24B 109.0 .
C24B C24A H24B 109.0 .
H24A C24A H24B 107.8 .
C24A C24B H24C 109.5 .
C24A C24B H24D 109.5 .
H24C C24B H24D 109.5 .
C24A C24B H24E 109.5 .
H24C C24B H24E 109.5 .
H24D C24B H24E 109.5 .
N21 C25 C26 124.3(3) .
N21 C25 C24 110.2(3) .
C26 C25 C24 125.5(3) .
C32 C26 C25 126.7(3) .
C32 C26 H26 116.7 .
C25 C26 H26 116.7 .
C35 N31 C32 106.5(3) .
C35 N31 Ge1 126.9(2) .
C32 N31 Ge1 126.6(2) .
N31 C32 C26 125.1(3) .
N31 C32 C33 109.9(3) .
C26 C32 C33 125.0(3) .
C34 C33 C32 107.1(3) .
C34 C33 C33A 128.3(4) .
C32 C33 C33A 124.3(4) .
C33 C33A C33B 111.2(4) .
C33 C33A H33A 109.4 .
C33B C33A H33A 109.4 .
C33 C33A H33B 109.4 .
C33B C33A H33B 109.4 .
H33A C33A H33B 108.0 .
C33A C33B H33C 109.5 .
C33A C33B H33D 109.5 .
H33C C33B H33D 109.5 .
C33A C33B H33E 109.5 .
H33C C33B H33E 109.5 .
H33D C33B H33E 109.5 .
C33 C34 C35 106.7(3) .
C33 C34 C34A 128.3(4) .
C35 C34 C34A 125.0(4) .
C34 C34A C34B 114.4(5) .
C34 C34A H34A 108.7 .
C34B C34A H34A 108.7 .
C34 C34A H34B 108.7 .
C34B C34A H34B 108.7 .
H34A C34A H34B 107.6 .
C34A C34B H34C 109.5 .
C34A C34B H34D 109.5 .
H34C C34B H34D 109.5 .
C34A C34B H34E 109.5 .
H34C C34B H34E 109.5 .
H34D C34B H34E 109.5 .
H34H C34D H34I 109.5 .
H34H C34D H34J 109.5 .
H34I C34D H34J 109.5 .
N31 C35 C36 124.9(3) .
N31 C35 C34 109.8(3) .
C36 C35 C34 125.2(4) .
C42 C36 C35 126.2(4) .
C42 C36 H36 116.9 .
C35 C36 H36 116.9 .
C45 N41 C42 105.9(3) .
C45 N41 Ge1 126.9(3) .
C42 N41 Ge1 127.1(2) .
N41 C42 C36 124.7(4) .
N41 C42 C43 110.4(3) .
C36 C42 C43 124.9(4) .
C44 C43 C42 106.3(4) .
C44 C43 C43A 128.1(4) .
C42 C43 C43A 125.6(4) .
C43 C43A C43B 113.4(4) .
C43 C43A H43A 108.9 .
C43B C43A H43A 108.9 .
C43 C43A H43B 108.9 .
C43B C43A H43B 108.9 .
H43A C43A H43B 107.7 .
C43A C43B H43C 109.5 .
C43A C43B H43D 109.5 .
H43C C43B H43D 109.5 .
C43A C43B H43E 109.5 .
H43C C43B H43E 109.5 .
H43D C43B H43E 109.5 .
C43 C44 C45 106.9(4) .
C43 C44 C44A 127.7(4) .
C45 C44 C44A 125.3(4) .
C44B C44A C44 116.6(6) .
C44B C44A H44A 108.1 .
C44 C44A H44A 108.1 .
C44B C44A H44B 108.1 .
C44 C44A H44B 108.1 .
H44A C44A H44B 107.3 .
C44A C44B H44C 109.5 .
C44A C44B H44D 109.5 .
H44C C44B H44D 109.5 .
C44A C44B H44E 109.5 .
H44C C44B H44E 109.5 .
H44D C44B H44E 109.5 .
H44H C44D H44I 109.5 .
H44H C44D H44J 109.5 .
H44I C44D H44J 109.5 .
N41 C45 C46 124.2(4) .
N41 C45 C44 110.5(4) .
C46 C45 C44 125.3(4) .
C12 C46 C45 126.6(4) .
C12 C46 H46 116.7 .
C45 C46 H46 116.7 .
Si2 O2 Ge1 176.89(15) .
O2 Si2 O3 179.66(11) .
O2 Si2 N81 90.40(12) .
O3 Si2 N81 89.37(9) .
O2 Si2 N61 90.80(12) .
O3 Si2 N61 89.43(9) .
N81 Si2 N61 178.79(13) .
O2 Si2 N51 89.80(12) .
O3 Si2 N51 89.95(9) .
N81 Si2 N51 90.03(11) .
N61 Si2 N51 89.87(11) .
O2 Si2 N71 90.89(11) .
O3 Si2 N71 89.36(9) .
N81 Si2 N71 90.12(12) .
N61 Si2 N71 89.96(11) .
N51 Si2 N71 179.29(13) .
C52 N51 C59 107.8(3) .
C52 N51 Si2 126.0(2) .
C59 N51 Si2 126.2(2) .
N90 C52 N51 128.2(3) .
N90 C52 C53 122.0(3) .
N51 C52 C53 109.8(3) .
C58 C53 C54 121.1(3) .
C58 C53 C52 106.9(3) .
C54 C53 C52 132.1(3) .
C55 C54 C53 117.4(4) .
C55 C54 H54 121.3 .
C53 C54 H54 121.3 .
C54 C55 C56 121.4(3) .
C54 C55 H55 119.3 .
C56 C55 H55 119.3 .
C57 C56 C55 121.3(3) .
C57 C56 H56 119.3 .
C55 C56 H56 119.3 .
C56 C57 C58 117.2(4) .
C56 C57 H57 121.4 .
C58 C57 H57 121.4 .
C53 C58 C57 121.6(3) .
C53 C58 C59 106.5(3) .
C57 C58 C59 131.9(3) .
N60 C59 N51 128.0(3) .
N60 C59 C58 122.9(3) .
N51 C59 C58 109.1(3) .
C59 N60 C62 121.9(3) .
C69 N61 C62 107.5(3) .
C69 N61 Si2 126.1(2) .
C62 N61 Si2 126.4(2) .
N60 C62 N61 127.5(3) .
N60 C62 C63 122.6(3) .
N61 C62 C63 109.9(3) .
C68 C63 C64 120.6(3) .
C68 C63 C62 106.5(3) .
C64 C63 C62 132.8(3) .
C65 C64 C63 117.8(4) .
C65 C64 H64 121.1 .
C63 C64 H64 121.1 .
C64 C65 C66 121.6(4) .
C64 C65 H65 119.2 .
C66 C65 H65 119.2 .
C67 C66 C65 120.9(4) .
C67 C66 H66 119.5 .
C65 C66 H66 119.5 .
C66 C67 C68 117.7(4) .
C66 C67 H67 121.2 .
C68 C67 H67 121.2 .
C67 C68 C63 121.4(3) .
C67 C68 C69 132.1(3) .
C63 C68 C69 106.5(3) .
N70 C69 N61 128.3(3) .
N70 C69 C68 122.1(3) .
N61 C69 C68 109.6(3) .
C72 N70 C69 121.6(3) .
C79 N71 C72 108.1(3) .
C79 N71 Si2 125.8(2) .
C72 N71 Si2 126.1(2) .
N70 C72 N71 127.9(3) .
N70 C72 C73 122.8(3) .
N71 C72 C73 109.3(3) .
C78 C73 C74 121.1(3) .
C78 C73 C72 106.7(3) .
C74 C73 C72 132.2(3) .
C75 C74 C73 117.5(4) .
C75 C74 H74 121.2 .
C73 C74 H74 121.2 .
C74 C75 C76 121.3(3) .
C74 C75 H75 119.4 .
C76 C75 H75 119.4 .
C77 C76 C75 121.5(3) .
C77 C76 H76 119.3 .
C75 C76 H76 119.3 .
C76 C77 C78 117.1(4) .
C76 C77 H77 121.4 .
C78 C77 H77 121.4 .
C73 C78 C77 121.4(3) .
C73 C78 C79 106.7(3) .
C77 C78 C79 131.8(3) .
N80 C79 N71 128.5(3) .
N80 C79 C78 122.2(3) .
N71 C79 C78 109.3(3) .
C79 N80 C82 121.5(3) .
C89 N81 C82 107.6(3) .
C89 N81 Si2 126.4(2) .
C82 N81 Si2 126.0(2) .
N80 C82 N81 128.0(3) .
N80 C82 C83 122.5(3) .
N81 C82 C83 109.5(3) .
C84 C83 C88 120.9(3) .
C84 C83 C82 132.3(3) .
C88 C83 C82 106.8(3) .
C85 C84 C83 117.4(4) .
C85 C84 H84 121.3 .
C83 C84 H84 121.3 .
C84 C85 C86 121.6(4) .
C84 C85 H85 119.2 .
C86 C85 H85 119.2 .
C87 C86 C85 121.3(4) .
C87 C86 H86 119.4 .
C85 C86 H86 119.4 .
C86 C87 C88 117.2(4) .
C86 C87 H87 121.4 .
C88 C87 H87 121.4 .
C87 C88 C83 121.7(3) .
C87 C88 C89 132.2(3) .
C83 C88 C89 106.2(3) .
N90 C89 N81 127.7(3) .
N90 C89 C88 122.3(3) .
N81 C89 C88 109.9(3) .
C89 N90 C52 121.5(3) .
Si3 O3 Si2 178.58(15) .
O3 Si3 O4 178.96(9) .
O3 Si3 N101 90.73(11) .
O4 Si3 N101 89.21(9) .
O3 Si3 N121 90.50(11) .
O4 Si3 N121 89.56(9) .
N101 Si3 N121 178.76(12) .
O3 Si3 N111 91.74(11) .
O4 Si3 N111 87.23(9) .
N101 Si3 N111 90.56(11) .
N121 Si3 N111 89.54(11) .
O3 Si3 N131 91.82(11) .
O4 Si3 N131 89.21(9) .
N101 Si3 N131 89.59(11) .
N121 Si3 N131 90.24(11) .
N111 Si3 N131 176.43(12) .
C109 N101 C102 107.8(3) .
C109 N101 Si3 125.6(2) .
C102 N101 Si3 126.6(2) .
N140 C102 N101 127.2(3) .
N140 C102 C103 123.3(3) .
N101 C102 C103 109.5(3) .
C108 C103 C104 121.4(3) .
C108 C103 C102 106.7(3) .
C104 C103 C102 131.9(3) .
C105 C104 C103 114.8(3) .
C105 C104 C10A 119.3(3) .
C103 C104 C10A 125.8(3) .
C106 C105 C104 123.7(3) .
C106 C105 H105 118.1 .
C104 C105 H105 118.1 .
C105 C106 C107 122.1(3) .
C105 C106 H106 118.9 .
C107 C106 H106 118.9 .
C103 C108 C107 122.6(3) .
C103 C108 C109 106.0(3) .
C107 C108 C109 131.3(3) .
N110 C109 N101 127.7(3) .
N110 C109 C108 122.3(3) .
N101 C109 C108 109.7(3) .
C109 N110 C112 122.8(3) .
C119 N111 C112 107.2(3) .
C119 N111 Si3 126.9(2) .
C112 N111 Si3 125.4(2) .
N110 C112 N111 127.2(3) .
N110 C112 C113 122.4(3) .
N111 C112 C113 110.3(3) .
C118 C113 C114 122.0(3) .
C118 C113 C112 106.0(3) .
C114 C113 C112 132.0(3) .
C115 C114 C113 115.8(3) .
C115 C114 C11A 119.8(3) .
C113 C114 C11A 124.4(3) .
C114 C115 C116 122.1(3) .
C114 C115 H115 119.0 .
C116 C115 H115 119.0 .
C117 C116 C115 123.2(3) .
C117 C116 H116 118.4 .
C115 C116 H116 118.4 .
C116 C117 C118 115.5(3) .
C116 C117 C11U 120.8(3) .
C118 C117 C11U 123.6(3) .
C113 C118 C117 121.4(3) .
C113 C118 C119 106.4(3) .
C117 C118 C119 132.2(3) .
N120 C119 N111 126.6(3) .
N120 C119 C118 123.4(3) .
N111 C119 C118 110.1(3) .
C122 N120 C119 122.8(3) .
C129 N121 C122 107.8(3) .
C129 N121 Si3 125.7(2) .
C122 N121 Si3 126.5(2) .
N120 C122 N121 127.5(3) .
N120 C122 C123 123.3(3) .
N121 C122 C123 109.3(3) .
C128 C123 C124 121.1(3) .
C128 C123 C122 106.6(3) .
C124 C123 C122 132.2(3) .
C125 C124 C123 115.3(4) .
C125 C124 C12A 120.1(3) .
C123 C124 C12A 124.5(4) .
C126 C125 C124 123.0(4) .
C126 C125 H125 118.5 .
C124 C125 H125 118.5 .
C125 C126 C127 122.8(3) .
C125 C126 H126 118.6 .
C127 C126 H126 118.6 .
C126 C127 C128 114.7(4) .
C126 C127 C12U 122.6(3) .
C128 C127 C12U 122.7(3) .
C123 C128 C127 122.9(3) .
C123 C128 C129 105.9(3) .
C127 C128 C129 131.3(3) .
N130 C129 N121 127.4(3) .
N130 C129 C128 122.3(3) .
N121 C129 C128 110.0(3) .
C129 N130 C132 122.8(3) .
C132 N131 C139 107.3(3) .
C132 N131 Si3 125.7(2) .
C139 N131 Si3 126.9(2) .
N130 C132 N131 127.3(3) .
N130 C132 C133 122.6(3) .
N131 C132 C133 110.1(3) .
C138 C133 C134 121.8(3) .
C138 C133 C132 106.7(3) .
C134 C133 C132 131.5(3) .
C135 C134 C133 115.6(3) .
C135 C134 C13A 120.6(3) .
C133 C134 C13A 123.7(3) .
C136 C135 C134 122.3(3) .
C136 C135 H135 118.9 .
C134 C135 H135 118.9 .
C135 C136 C137 123.2(3) .
C135 C136 H136 118.4 .
C137 C136 H136 118.4 .
C136 C137 C138 115.4(3) .
C136 C137 C13U 119.8(3) .
C138 C137 C13U 124.8(3) .
C137 C138 C133 121.6(3) .
C137 C138 C139 132.4(3) .
C133 C138 C139 106.0(3) .
N140 C139 N131 126.4(3) .
N140 C139 C138 123.7(3) .
N131 C139 C138 109.9(3) .
C102 N140 C139 123.1(3) .
C104 C10A C10B 113.1(3) .
C104 C10A H10A 109.0 .
C10B C10A H10A 109.0 .
C104 C10A H10B 109.0 .
C10B C10A H10B 109.0 .
H10A C10A H10B 107.8 .
C10C C10B C10A 112.5(3) .
C10C C10B H10C 109.1 .
C10A C10B H10C 109.1 .
C10C C10B H10D 109.1 .
C10A C10B H10D 109.1 .
H10C C10B H10D 107.8 .
C10B C10C C10D 114.6(4) .
C10B C10C H10E 108.6 .
C10D C10C H10E 108.6 .
C10B C10C H10F 108.6 .
C10D C10C H10F 108.6 .
H10E C10C H10F 107.6 .
C10E C10D C10C 115.4(5) .
C10E C10D H10G 108.4 .
C10C C10D H10G 108.4 .
C10E C10D H10H 108.4 .
C10C C10D H10H 108.4 .
H10G C10D H10H 107.5 .
C10D C10E C10F 119.6(7) .
C10D C10E H10I 107.4 .
C10F C10E H10I 107.4 .
C10D C10E H10J 107.4 .
C10F C10E H10J 107.4 .
H10I C10E H10J 107.0 .
C10E C10F H10K 109.5 .
C10E C10F H10L 109.5 .
H10K C10F H10L 109.5 .
C10E C10F H10M 109.5 .
H10K C10F H10M 109.5 .
H10L C10F H10M 109.5 .
H60C C60E H60D 108.7 .
C106 C107 C108 115.1(3) .
C106 C107 C10U 120.3(4) .
C108 C107 C10U 123.8(4) .
C10V C10U C107 122.6(6) .
C10V C10U H10N 106.7 .
C107 C10U H10N 106.7 .
C10V C10U H10O 106.7 .
C107 C10U H10O 106.7 .
H10N C10U H10O 106.6 .
C10U C10V C10W 115.6(7) .
C10U C10V H10P 108.4 .
C10W C10V H10P 108.4 .
C10U C10V H10Q 108.4 .
C10W C10V H10Q 108.4 .
H10P C10V H10Q 107.5 .
C10V C10W C10X 115.6(8) .
C10V C10W H10R 108.4 .
C10X C10W H10R 108.4 .
C10V C10W H10S 108.4 .
C10X C10W H10S 108.4 .
H10R C10W H10S 107.4 .
C10Y C10X C10W 116.3(11) .
C10Y C10X H10T 108.2 .
C10W C10X H10T 108.2 .
C10Y C10X H10U 108.2 .
C10W C10X H10U 108.2 .
H10T C10X H10U 107.4 .
C10X C10Y C10Z 121.6(13) .
C10X C10Y H10V 106.9 .
C10Z C10Y H10V 106.9 .
C10X C10Y H10W 106.9 .
C10Z C10Y H10W 106.9 .
H10V C10Y H10W 106.7 .
C10Y C10Z H10X 109.5 .
C10Y C10Z H10Y 109.5 .
H10X C10Z H10Y 109.5 .
C10Y C10Z H10Z 109.5 .
H10X C10Z H10Z 109.5 .
H10Y C10Z H10Z 109.5 .
C60V C60U H60H 109.8 .
C60V C60U H60I 109.8 .
H60H C60U H60I 108.2 .
C60W C60V C60U 110.7(10) .
C60W C60V H60J 109.5 .
C60U C60V H60J 109.5 .
C60W C60V H60K 109.5 .
C60U C60V H60K 109.5 .
H60J C60V H60K 108.1 .
C60V C60W C60X 111.4(12) .
C60V C60W H60L 109.4 .
C60X C60W H60L 109.4 .
C60V C60W H60M 109.4 .
C60X C60W H60M 109.4 .
H60L C60W H60M 108.0 .
C60Y C60X C60W 128(2) .
C60Y C60X H60N 105.4 .
C60W C60X H60N 105.4 .
C60Y C60X H60O 105.4 .
C60W C60X H60O 105.4 .
H60N C60X H60O 106.0 .
C60X C60Y C60Z 134(3) .
C60X C60Y H60P 103.7 .
C60Z C60Y H60P 103.7 .
C60X C60Y H60Q 103.7 .
C60Z C60Y H60Q 103.7 .
H60P C60Y H60Q 105.3 .
C60Y C60Z H60R 109.5 .
C60Y C60Z H60S 109.5 .
H60R C60Z H60S 109.5 .
C60Y C60Z H60T 109.5 .
H60R C60Z H60T 109.5 .
H60S C60Z H60T 109.5 .
C11B C11A C114 117.7(4) .
C11B C11A H11A 107.9 .
C114 C11A H11A 107.9 .
C11B C11A H11B 107.9 .
C114 C11A H11B 107.9 .
H11A C11A H11B 107.2 .
C11A C11B C11C 113.4(5) .
C11A C11B H11C 108.9 .
C11C C11B H11C 108.9 .
C11A C11B H11D 108.9 .
C11C C11B H11D 108.9 .
H11C C11B H11D 107.7 .
C11D C11C C11B 114.2(5) .
C11D C11C H11E 108.7 .
C11B C11C H11E 108.7 .
C11D C11C H11F 108.7 .
C11B C11C H11F 108.7 .
H11E C11C H11F 107.6 .
C11E C11D C11C 117.7(7) .
C11E C11D H11G 107.9 .
C11C C11D H11G 107.9 .
C11E C11D H11H 107.9 .
C11C C11D H11H 107.9 .
H11G C11D H11H 107.2 .
C11D C11E C11F 113.0(9) .
C11D C11E H11I 109.0 .
C11F C11E H11I 109.0 .
C11D C11E H11J 109.0 .
C11F C11E H11J 109.0 .
H11I C11E H11J 107.8 .
C11E C11F H11K 109.5 .
C11E C11F H11L 109.5 .
H11K C11F H11L 109.5 .
C11E C11F H11M 109.5 .
H11K C11F H11M 109.5 .
H11L C11F H11M 109.5 .
H61C C61B H61D 107.1 .
C117 C11U C11V 112.0(3) .
C117 C11U H11N 109.2 .
C11V C11U H11N 109.2 .
C117 C11U H11O 109.2 .
C11V C11U H11O 109.2 .
H11N C11U H11O 107.9 .
C11W C11V C11U 114.1(3) .
C11W C11V H11P 108.7 .
C11U C11V H11P 108.7 .
C11W C11V H11Q 108.7 .
C11U C11V H11Q 108.7 .
H11P C11V H11Q 107.6 .
C11X C11W C11V 114.3(4) .
C11X C11W H11R 108.7 .
C11V C11W H11R 108.7 .
C11X C11W H11S 108.7 .
C11V C11W H11S 108.7 .
H11R C11W H11S 107.6 .
C11W C11X C11Y 108.3(5) .
C11W C11X H11T 110.0 .
C11Y C11X H11T 110.0 .
C11W C11X H11U 110.0 .
C11Y C11X H11U 110.0 .
H11T C11X H11U 108.4 .
C11Z C11Y C11X 114.1(7) .
C11Z C11Y H11V 108.7 .
C11X C11Y H11V 108.7 .
C11Z C11Y H11W 108.7 .
C11X C11Y H11W 108.7 .
H11V C11Y H11W 107.6 .
C11Y C11Z H11X 109.5 .
C11Y C11Z H11Y 109.5 .
H11X C11Z H11Y 109.5 .
C11Y C11Z H11Z 109.5 .
H11X C11Z H11Z 109.5 .
H11Y C11Z H11Z 109.5 .
C61Z C61Y H61I 111.2 .
C61Z C61Y H61J 111.2 .
H61I C61Y H61J 109.1 .
C61Y C61Z H61K 109.5 .
C61Y C61Z H61L 109.5 .
H61K C61Z H61L 109.5 .
C61Y C61Z H61M 109.5 .
H61K C61Z H61M 109.5 .
H61L C61Z H61M 109.5 .
C124 C12A C12B 107.7(4) .
C124 C12A H12A 110.2 .
C12B C12A H12A 110.2 .
C124 C12A H12B 110.2 .
C12B C12A H12B 110.2 .
H12A C12A H12B 108.5 .
C12C C12B C12A 111.0(6) .
C12C C12B H12C 109.4 .
C12A C12B H12C 109.4 .
C12C C12B H12D 109.4 .
C12A C12B H12D 109.4 .
H12C C12B H12D 108.0 .
C12B C12C C12D 107.1(7) .
C12B C12C H12E 110.3 .
C12D C12C H12E 110.3 .
C12B C12C H12F 110.3 .
C12D C12C H12F 110.3 .
H12E C12C H12F 108.6 .
C12E C12D C12C 100.8(9) .
C12E C12D H12G 111.6 .
C12C C12D H12G 111.6 .
C12E C12D H12H 111.6 .
C12C C12D H12H 111.6 .
H12G C12D H12H 109.4 .
C12D C12E C12F 112.4(13) .
C12D C12E H12I 109.1 .
C12F C12E H12I 109.1 .
C12D C12E H12J 109.1 .
C12F C12E H12J 109.1 .
H12I C12E H12J 107.8 .
C12E C12F H12K 109.5 .
C12E C12F H12L 109.5 .
H12K C12F H12L 109.5 .
C12E C12F H12M 109.5 .
H12K C12F H12M 109.5 .
H12L C12F H12M 109.5 .
C62C C62B H62C 105.8 .
C62C C62B H62D 105.8 .
H62C C62B H62D 106.2 .
C62D C62C C62B 112(2) .
C62D C62C H62E 109.1 .
C62B C62C H62E 109.1 .
C62D C62C H62F 109.1 .
C62B C62C H62F 109.1 .
H62E C62C H62F 107.9 .
C62C C62D C62E 127.5(19) .
C62C C62D H62G 105.4 .
C62E C62D H62G 105.4 .
C62C C62D H62H 105.4 .
C62E C62D H62H 105.4 .
H62G C62D H62H 106.0 .
C62F C62E C62D 119(2) .
C62F C62E H62I 107.7 .
C62D C62E H62I 107.7 .
C62F C62E H62J 107.7 .
C62D C62E H62J 107.7 .
H62I C62E H62J 107.1 .
C62E C62F H62K 109.5 .
C62E C62F H62L 109.5 .
H62K C62F H62L 109.5 .
C62E C62F H62M 109.5 .
H62K C62F H62M 109.5 .
H62L C62F H62M 109.5 .
C127 C12U C12V 122.7(5) .
C127 C12U H12N 106.7 .
C12V C12U H12N 106.7 .
C127 C12U H12O 106.7 .
C12V C12U H12O 106.7 .
H12N C12U H12O 106.6 .
C12U C12V C12W 114.7(7) .
C12U C12V H12P 108.6 .
C12W C12V H12P 108.6 .
C12U C12V H12Q 108.6 .
C12W C12V H12Q 108.6 .
H12P C12V H12Q 107.6 .
C12V C12W C12X 113.0(7) .
C12V C12W H12R 109.0 .
C12X C12W H12R 109.0 .
C12V C12W H12S 109.0 .
C12X C12W H12S 109.0 .
H12R C12W H12S 107.8 .
C12Y C12X C12W 111.7(8) .
C12Y C12X H12T 109.3 .
C12W C12X H12T 109.3 .
C12Y C12X H12U 109.3 .
C12W C12X H12U 109.3 .
H12T C12X H12U 107.9 .
C12Z C12Y C12X 112.4(10) .
C12Z C12Y H12V 109.1 .
C12X C12Y H12V 109.1 .
C12Z C12Y H12W 109.1 .
C12X C12Y H12W 109.1 .
H12V C12Y H12W 107.9 .
C12Y C12Z H12X 109.5 .
C12Y C12Z H12Y 109.5 .
H12X C12Z H12Y 109.5 .
C12Y C12Z H12Z 109.5 .
H12X C12Z H12Z 109.5 .
H12Y C12Z H12Z 109.5 .
C62W C62V H62P 111.0 .
C62W C62V H62Q 111.0 .
H62P C62V H62Q 109.0 .
C62X C62W C62V 112.4(10) .
C62X C62W H62R 109.1 .
C62V C62W H62R 109.1 .
C62X C62W H62S 109.1 .
C62V C62W H62S 109.1 .
H62R C62W H62S 107.9 .
C62Y C62X C62W 121.8(10) .
C62Y C62X H62T 106.9 .
C62W C62X H62T 106.9 .
C62Y C62X H62U 106.9 .
C62W C62X H62U 106.9 .
H62T C62X H62U 106.7 .
C62X C62Y C62Z 115.4(10) .
C62X C62Y H62V 108.4 .
C62Z C62Y H62V 108.4 .
C62X C62Y H62W 108.4 .
C62Z C62Y H62W 108.4 .
H62V C62Y H62W 107.5 .
C62Y C62Z H62X 109.5 .
C62Y C62Z H62Y 109.5 .
H62X C62Z H62Y 109.5 .
C62Y C62Z H62Z 109.5 .
H62X C62Z H62Z 109.5 .
H62Y C62Z H62Z 109.5 .
C134 C13A C13B 113.6(4) .
C134 C13A H13A 108.8 .
C13B C13A H13A 108.8 .
C134 C13A H13B 108.8 .
C13B C13A H13B 108.8 .
H13A C13A H13B 107.7 .
C13C C13B C13A 115.1(4) .
C13C C13B H13C 108.5 .
C13A C13B H13C 108.5 .
C13C C13B H13D 108.5 .
C13A C13B H13D 108.5 .
H13C C13B H13D 107.5 .
C13B C13C C13D 112.6(5) .
C13B C13C H13E 109.1 .
C13D C13C H13E 109.1 .
C13B C13C H13F 109.1 .
C13D C13C H13F 109.1 .
H13E C13C H13F 107.8 .
C13E C13D C13C 115.7(6) .
C13E C13D H13G 108.4 .
C13C C13D H13G 108.4 .
C13E C13D H13H 108.4 .
C13C C13D H13H 108.4 .
H13G C13D H13H 107.4 .
C13D C13E C13F 112.3(7) .
C13D C13E H13I 109.1 .
C13F C13E H13I 109.1 .
C13D C13E H13J 109.1 .
C13F C13E H13J 109.1 .
H13I C13E H13J 107.9 .
C13E C13F H13K 109.5 .
C13E C13F H13L 109.5 .
H13K C13F H13L 109.5 .
C13E C13F H13M 109.5 .
H13K C13F H13M 109.5 .
H13L C13F H13M 109.5 .
C63E C63D H63C 109.7 .
C63E C63D H63D 109.7 .
H63C C63D H63D 108.2 .
C63D C63E C63F 114.4(16) .
C63D C63E H63E 108.7 .
C63F C63E H63E 108.7 .
C63D C63E H63F 108.7 .
C63F C63E H63F 108.7 .
H63E C63E H63F 107.6 .
C63E C63F H63G 109.5 .
C63E C63F H63H 109.5 .
H63G C63F H63H 109.5 .
C63E C63F H63I 109.5 .
H63G C63F H63I 109.5 .
H63H C63F H63I 109.5 .
C13V C13U C137 116.0(4) .
C13V C13U H13N 108.3 .
C137 C13U H13N 108.3 .
C13V C13U H13O 108.3 .
C137 C13U H13O 108.3 .
H13N C13U H13O 107.4 .
C13U C13V C13W 116.4(6) .
C13U C13V H13P 108.2 .
C13W C13V H13P 108.2 .
C13U C13V H13Q 108.2 .
C13W C13V H13Q 108.2 .
H13P C13V H13Q 107.3 .
C13V C13W C13X 113.8(6) .
C13V C13W H13R 108.8 .
C13X C13W H13R 108.8 .
C13V C13W H13S 108.8 .
C13X C13W H13S 108.8 .
H13R C13W H13S 107.7 .
C13Y C13X C13W 112.9(7) .
C13Y C13X H13T 109.0 .
C13W C13X H13T 109.0 .
C13Y C13X H13U 109.0 .
C13W C13X H13U 109.0 .
H13T C13X H13U 107.8 .
C13X C13Y C13Z 109.0(9) .
C13X C13Y H13V 109.9 .
C13Z C13Y H13V 109.9 .
C13X C13Y H13W 109.9 .
C13Z C13Y H13W 109.9 .
H13V C13Y H13W 108.3 .
C13Y C13Z H13X 109.5 .
C13Y C13Z H13Y 109.5 .
H13X C13Z H13Y 109.5 .
C13Y C13Z H13Z 109.5 .
H13X C13Z H13Z 109.5 .
H13Y C13Z H13Z 109.5 .
C63W C63V H63L 108.7 .
C63W C63V H63M 108.7 .
H63L C63V H63M 107.6 .
C63X C63W C63V 123(2) .
C63X C63W H63N 106.7 .
C63V C63W H63N 106.7 .
C63X C63W H63O 106.7 .
C63V C63W H63O 106.7 .
H63N C63W H63O 106.6 .
C63W C63X C63Y 125(3) .
C63W C63X H63P 106.1 .
C63Y C63X H63P 106.1 .
C63W C63X H63Q 106.1 .
C63Y C63X H63Q 106.1 .
H63P C63X H63Q 106.3 .
C63Z C63Y C63X 107(3) .
C63Z C63Y H63R 110.3 .
C63X C63Y H63R 110.3 .
C63Z C63Y H63S 110.3 .
C63X C63Y H63S 110.3 .
H63R C63Y H63S 108.5 .
C63Y C63Z H63T 109.5 .
C63Y C63Z H63U 109.5 .
H63T C63Z H63U 109.5 .
C63Y C63Z H63V 109.5 .
H63T C63Z H63V 109.5 .
H63U C63Z H63V 109.5 .
Si5 O4 Si4 27.54(18) .
Si5 O4 Si3 161.5(3) .
Si4 O4 Si3 161.59(18) .
O4 Si4 C142 110.7(3) .
O4 Si4 C141 106.6(2) .
C142 Si4 C141 112.7(4) .
O4 Si4 C143 112.1(2) .
C142 Si4 C143 106.6(4) .
C141 Si4 C143 108.2(3) .
C146 C141 C144 111.1(5) .
C146 C141 C145 109.5(5) .
C144 C141 C145 111.8(5) .
C146 C141 Si4 111.2(4) .
C144 C141 Si4 104.9(4) .
C145 C141 Si4 108.2(4) .
Si4 C142 H14A 109.5 .
Si4 C142 H14B 109.5 .
H14A C142 H14B 109.5 .
Si4 C142 H14C 109.5 .
H14A C142 H14C 109.5 .
H14B C142 H14C 109.5 .
Si4 C143 H14D 109.5 .
Si4 C143 H14E 109.5 .
H14D C143 H14E 109.5 .
Si4 C143 H14F 109.5 .
H14D C143 H14F 109.5 .
H14E C143 H14F 109.5 .
C141 C144 H14G 109.5 .
C141 C144 H14H 109.5 .
H14G C144 H14H 109.5 .
C141 C144 H14I 109.5 .
H14G C144 H14I 109.5 .
H14H C144 H14I 109.5 .
C141 C145 H14J 109.5 .
C141 C145 H14K 109.5 .
H14J C145 H14K 109.5 .
C141 C145 H14L 109.5 .
H14J C145 H14L 109.5 .
H14K C145 H14L 109.5 .
C141 C146 H14M 109.5 .
C141 C146 H14N 109.5 .
H14M C146 H14N 109.5 .
C141 C146 H14O 109.5 .
H14M C146 H14O 109.5 .
H14N C146 H14O 109.5 .
O4 Si5 C153 108.1(7) .
O4 Si5 C151 107.4(5) .
C153 Si5 C151 110.5(7) .
C155 C151 C156 110.0(13) .
C155 C151 Si5 109.1(10) .
C156 C151 Si5 109.6(10) .
Si5 C153 H15D 109.5 .
Si5 C153 H15E 109.5 .
H15D C153 H15E 109.5 .
Si5 C153 H15F 109.5 .
H15D C153 H15F 109.5 .
H15E C153 H15F 109.5 .
C151 C155 H15J 109.5 .
C151 C155 H15K 109.5 .
H15J C155 H15K 109.5 .
C151 C155 H15L 109.5 .
H15J C155 H15L 109.5 .
H15K C155 H15L 109.5 .
C151 C156 H15M 109.5 .
C151 C156 H15N 109.5 .
H15M C156 H15N 109.5 .
C151 C156 H15O 109.5 .
H15M C156 H15O 109.5 .
H15N C156 H15O 109.5 .
O99 O91 C92 35.7(11) .
C100 C92 O99 86(2) .
C100 C92 O91 123(3) .
O99 C92 O91 38.3(13) .
O93 C94 O93 180.0(5) 2_666
C96 O95 O99 104.9(11) .
O95 C96 O97 144.2(16) .
C98 O97 C96 92.1(19) .
C92 O99 O91 106(2) .
C92 O99 C100 33.9(12) .
O91 O99 C100 139.1(19) .
C92 O99 O95 135.2(18) .
O91 O99 O95 97.8(13) .
C100 O99 O95 117.4(14) .
C92 C100 O99 60(2) .

loop_
_geom_bond_atom_site_label_1
_geom_bond_atom_site_label_2
_geom_bond_distance
_geom_bond_site_symmetry_2
C1 O1 1.391(5) .
C1 H1A 0.9600 .
C1 H1B 0.9600 .
C1 H1C 0.9600 .
O1 Ge1 1.864(3) .
Ge1 O2 1.774(2) .
Ge1 N11 2.011(3) .
Ge1 N41 2.018(3) .
Ge1 N31 2.018(3) .
Ge1 N21 2.025(3) .
N11 C15 1.376(5) .
N11 C12 1.376(5) .
C12 C46 1.377(6) .
C12 C13 1.444(6) .
C13 C14 1.359(6) .
C13 C13K 1.506(6) .
C13K C13L 1.572(12) .
C13K H1K1 0.9700 .
C13K H1K2 0.9700 .
C13L H1L3 0.9600 .
C13L H1L4 0.9600 .
C13L H1L5 0.9600 .
C13N H1N8 0.9600 .
C13N H1N9 0.9600 .
C13N H1N0 0.9600 .
C14 C15 1.449(5) .
C14 C14A 1.504(6) .
C14A C14B 1.509(7) .
C14A H141 0.9700 .
C14A H142 0.9700 .
C14B H143 0.9600 .
C14B H144 0.9600 .
C14B H145 0.9600 .
C15 C16 1.387(6) .
C16 C22 1.383(5) .
C16 H16 0.9300 .
N21 C22 1.374(5) .
N21 C25 1.377(4) .
C22 C23 1.444(5) .
C23 C24 1.365(5) .
C23 C23A 1.502(6) .
C23A C23B 1.516(7) .
C23A H23A 0.9700 .
C23A H23B 0.9700 .
C23B H23C 0.9600 .
C23B H23D 0.9600 .
C23B H23E 0.9600 .
C24 C25 1.440(5) .
C24 C24A 1.506(5) .
C24A C24B 1.523(7) .
C24A H24A 0.9700 .
C24A H24B 0.9700 .
C24B H24C 0.9600 .
C24B H24D 0.9600 .
C24B H24E 0.9600 .
C25 C26 1.385(5) .
C26 C32 1.376(5) .
C26 H26 0.9300 .
N31 C35 1.373(5) .
N31 C32 1.375(5) .
C32 C33 1.446(5) .
C33 C34 1.357(6) .
C33 C33A 1.498(5) .
C33A C33B 1.537(6) .
C33A H33A 0.9700 .
C33A H33B 0.9700 .
C33B H33C 0.9600 .
C33B H33D 0.9600 .
C33B H33E 0.9600 .
C34 C35 1.455(5) .
C34 C34A 1.506(6) .
C34A C34B 1.531(10) .
C34A H34A 0.9700 .
C34A H34B 0.9700 .
C34B H34C 0.9600 .
C34B H34D 0.9600 .
C34B H34E 0.9600 .
C34D H34H 0.9600 .
C34D H34I 0.9600 .
C34D H34J 0.9600 .
C35 C36 1.384(6) .
C36 C42 1.384(6) .
C36 H36 0.9300 .
N41 C45 1.374(5) .
N41 C42 1.376(5) .
C42 C43 1.449(5) .
C43 C44 1.371(6) .
C43 C43A 1.497(6) .
C43A C43B 1.521(6) .
C43A H43A 0.9700 .
C43A H43B 0.9700 .
C43B H43C 0.9600 .
C43B H43D 0.9600 .
C43B H43E 0.9600 .
C44 C45 1.440(6) .
C44 C44A 1.497(6) .
C44A C44B 1.447(11) .
C44A H44A 0.9700 .
C44A H44B 0.9700 .
C44B H44C 0.9600 .
C44B H44D 0.9600 .
C44B H44E 0.9600 .
C44D H44H 0.9600 .
C44D H44I 0.9600 .
C44D H44J 0.9600 .
C45 C46 1.391(6) .
C46 H46 0.9300 .
O2 Si2 1.650(2) .
Si2 O3 1.672(2) .
Si2 N81 1.928(3) .
Si2 N61 1.933(3) .
Si2 N51 1.934(3) .
Si2 N71 1.936(3) .
N51 C52 1.369(4) .
N51 C59 1.381(4) .
C52 N90 1.327(4) .
C52 C53 1.452(4) .
C53 C58 1.385(5) .
C53 C54 1.397(5) .
C54 C55 1.379(5) .
C54 H54 0.9300 .
C55 C56 1.402(6) .
C55 H55 0.9300 .
C56 C57 1.378(5) .
C56 H56 0.9300 .
C57 C58 1.396(5) .
C57 H57 0.9300 .
C58 C59 1.466(5) .
C59 N60 1.315(4) .
N60 C62 1.331(4) .
N61 C69 1.373(4) .
N61 C62 1.380(4) .
C62 C63 1.447(5) .
C63 C68 1.394(5) .
C63 C64 1.401(5) .
C64 C65 1.372(5) .
C64 H64 0.9300 .
C65 C66 1.402(6) .
C65 H65 0.9300 .
C66 C67 1.384(5) .
C66 H66 0.9300 .
C67 C68 1.391(5) .
C67 H67 0.9300 .
C68 C69 1.457(5) .
C69 N70 1.325(4) .
N70 C72 1.320(4) .
N71 C79 1.373(4) .
N71 C72 1.380(4) .
C72 C73 1.457(5) .
C73 C78 1.390(5) .
C73 C74 1.391(5) .
C74 C75 1.388(5) .
C74 H74 0.9300 .
C75 C76 1.396(6) .
C75 H75 0.9300 .
C76 C77 1.384(5) .
C76 H76 0.9300 .
C77 C78 1.398(5) .
C77 H77 0.9300 .
C78 C79 1.463(5) .
C79 N80 1.318(4) .
N80 C82 1.325(4) .
N81 C89 1.375(4) .
N81 C82 1.379(4) .
C82 C83 1.450(5) .
C83 C84 1.389(5) .
C83 C88 1.398(5) .
C84 C85 1.381(5) .
C84 H84 0.9300 .
C85 C86 1.398(6) .
C85 H85 0.9300 .
C86 C87 1.382(5) .
C86 H86 0.9300 .
C87 C88 1.386(5) .
C87 H87 0.9300 .
C88 C89 1.453(5) .
C89 N90 1.325(4) .
O3 Si3 1.652(2) .
Si3 O4 1.681(2) .
Si3 N101 1.940(3) .
Si3 N121 1.941(3) .
Si3 N111 1.943(3) .
Si3 N131 1.944(3) .
N101 C109 1.372(4) .
N101 C102 1.378(4) .
C102 N140 1.325(4) .
C102 C103 1.458(4) .
C103 C108 1.396(5) .
C103 C104 1.410(5) .
C104 C105 1.392(5) .
C104 C10A 1.494(5) .
C105 C106 1.376(6) .
C105 H105 0.9300 .
C106 C107 1.393(5) .
C106 H106 0.9300 .
C108 C107 1.405(5) .
C108 C109 1.464(5) .
C109 N110 1.322(4) .
N110 C112 1.326(4) .
N111 C119 1.376(4) .
N111 C112 1.379(4) .
C112 C113 1.456(5) .
C113 C118 1.405(5) .
C113 C114 1.412(5) .
C114 C115 1.386(5) .
C114 C11A 1.514(5) .
C115 C116 1.392(6) .
C115 H115 0.9300 .
C116 C117 1.389(5) .
C116 H116 0.9300 .
C117 C118 1.410(5) .
C117 C11U 1.501(5) .
C118 C119 1.459(5) .
C119 N120 1.333(4) .
N120 C122 1.320(4) .
N121 C129 1.374(4) .
N121 C122 1.378(4) .
C122 C123 1.469(5) .
C123 C128 1.397(5) .
C123 C124 1.411(5) .
C124 C125 1.393(6) .
C124 C12A 1.483(6) .
C125 C126 1.381(6) .
C125 H125 0.9300 .
C126 C127 1.391(5) .
C126 H126 0.9300 .
C127 C128 1.409(5) .
C127 C12U 1.499(6) .
C128 C129 1.465(4) .
C129 N130 1.324(4) .
N130 C132 1.326(4) .
N131 C132 1.379(4) .
N131 C139 1.383(4) .
C132 C133 1.457(5) .
C133 C138 1.401(5) .
C133 C134 1.412(5) .
C134 C135 1.385(5) .
C134 C13A 1.511(5) .
C135 C136 1.378(5) .
C135 H135 0.9300 .
C136 C137 1.392(5) .
C136 H136 0.9300 .
C137 C138 1.400(5) .
C137 C13U 1.500(5) .
C138 C139 1.468(4) .
C139 N140 1.327(4) .
C10A C10B 1.532(5) .
C10A H10A 0.9700 .
C10A H10B 0.9700 .
C10B C10C 1.520(5) .
C10B H10C 0.9700 .
C10B H10D 0.9700 .
C10C C10D 1.527(6) .
C10C H10E 0.9700 .
C10C H10F 0.9700 .
C10D C10E 1.423(11) .
C10D H10G 0.9700 .
C10D H10H 0.9700 .
C10E C10F 1.531(11) .
C10E H10I 0.9700 .
C10E H10J 0.9700 .
C10F H10K 0.9600 .
C10F H10L 0.9600 .
C10F H10M 0.9600 .
C60E H60C 0.9700 .
C60E H60D 0.9700 .
C107 C10U 1.562(8) .
C10U C10V 1.453(11) .
C10U H10N 0.9700 .
C10U H10O 0.9700 .
C10V C10W 1.507(11) .
C10V H10P 0.9700 .
C10V H10Q 0.9700 .
C10W C10X 1.513(15) .
C10W H10R 0.9700 .
C10W H10S 0.9700 .
C10X C10Y 1.337(16) .
C10X H10T 0.9700 .
C10X H10U 0.9700 .
C10Y C10Z 1.515(18) .
C10Y H10V 0.9700 .
C10Y H10W 0.9700 .
C10Z H10X 0.9600 .
C10Z H10Y 0.9600 .
C10Z H10Z 0.9600 .
C60U C60V 1.612(15) .
C60U H60H 0.9700 .
C60U H60I 0.9700 .
C60V C60W 1.490(17) .
C60V H60J 0.9700 .
C60V H60K 0.9700 .
C60W C60X 1.56(2) .
C60W H60L 0.9700 .
C60W H60M 0.9700 .
C60X C60Y 1.23(3) .
C60X H60N 0.9700 .
C60X H60O 0.9700 .
C60Y C60Z 1.53(3) .
C60Y H60P 0.9700 .
C60Y H60Q 0.9700 .
C60Z H60R 0.9600 .
C60Z H60S 0.9600 .
C60Z H60T 0.9600 .
C11A C11B 1.454(8) .
C11A H11A 0.9700 .
C11A H11B 0.9700 .
C11B C11C 1.594(9) .
C11B H11C 0.9700 .
C11B H11D 0.9700 .
C11C C11D 1.514(7) .
C11C H11E 0.9700 .
C11C H11F 0.9700 .
C11D C11E 1.400(10) .
C11D H11G 0.9700 .
C11D H11H 0.9700 .
C11E C11F 1.595(11) .
C11E H11I 0.9700 .
C11E H11J 0.9700 .
C11F H11K 0.9600 .
C11F H11L 0.9600 .
C11F H11M 0.9600 .
C61B H61C 0.9700 .
C61B H61D 0.9700 .
C11U C11V 1.532(5) .
C11U H11N 0.9700 .
C11U H11O 0.9700 .
C11V C11W 1.521(5) .
C11V H11P 0.9700 .
C11V H11Q 0.9700 .
C11W C11X 1.518(6) .
C11W H11R 0.9700 .
C11W H11S 0.9700 .
C11X C11Y 1.620(10) .
C11X H11T 0.9700 .
C11X H11U 0.9700 .
C11Y C11Z 1.506(12) .
C11Y H11V 0.9700 .
C11Y H11W 0.9700 .
C11Z H11X 0.9600 .
C11Z H11Y 0.9600 .
C11Z H11Z 0.9600 .
C61Y C61Z 1.568(17) .
C61Y H61I 0.9700 .
C61Y H61J 0.9700 .
C61Z H61K 0.9600 .
C61Z H61L 0.9600 .
C61Z H61M 0.9600 .
C12A C12B 1.643(10) .
C12A H12A 0.9700 .
C12A H12B 0.9700 .
C12B C12C 1.508(11) .
C12B H12C 0.9700 .
C12B H12D 0.9700 .
C12C C12D 1.670(15) .
C12C H12E 0.9700 .
C12C H12F 0.9700 .
C12D C12E 1.596(18) .
C12D H12G 0.9700 .
C12D H12H 0.9700 .
C12E C12F 1.65(2) .
C12E H12I 0.9700 .
C12E H12J 0.9700 .
C12F H12K 0.9600 .
C12F H12L 0.9600 .
C12F H12M 0.9600 .
C62B C62C 1.51(3) .
C62B H62C 0.9700 .
C62B H62D 0.9700 .
C62C C62D 1.49(3) .
C62C H62E 0.9700 .
C62C H62F 0.9700 .
C62D C62E 1.57(3) .
C62D H62G 0.9700 .
C62D H62H 0.9700 .
C62E C62F 1.42(3) .
C62E H62I 0.9700 .
C62E H62J 0.9700 .
C62F H62K 0.9600 .
C62F H62L 0.9600 .
C62F H62M 0.9600 .
C12U C12V 1.534(10) .
C12U H12N 0.9700 .
C12U H12O 0.9700 .
C12V C12W 1.580(13) .
C12V H12P 0.9700 .
C12V H12Q 0.9700 .
C12W C12X 1.596(13) .
C12W H12R 0.9700 .
C12W H12S 0.9700 .
C12X C12Y 1.554(14) .
C12X H12T 0.9700 .
C12X H12U 0.9700 .
C12Y C12Z 1.462(18) .
C12Y H12V 0.9700 .
C12Y H12W 0.9700 .
C12Z H12X 0.9600 .
C12Z H12Y 0.9600 .
C12Z H12Z 0.9600 .
C62V C62W 1.563(19) .
C62V H62P 0.9700 .
C62V H62Q 0.9700 .
C62W C62X 1.563(16) .
C62W H62R 0.9700 .
C62W H62S 0.9700 .
C62X C62Y 1.476(14) .
C62X H62T 0.9700 .
C62X H62U 0.9700 .
C62Y C62Z 1.519(18) .
C62Y H62V 0.9700 .
C62Y H62W 0.9700 .
C62Z H62X 0.9600 .
C62Z H62Y 0.9600 .
C62Z H62Z 0.9600 .
C13A C13B 1.536(7) .
C13A H13A 0.9700 .
C13A H13B 0.9700 .
C13B C13C 1.504(7) .
C13B H13C 0.9700 .
C13B H13D 0.9700 .
C13C C13D 1.633(9) .
C13C H13E 0.9700 .
C13C H13F 0.9700 .
C13D C13E 1.521(11) .
C13D H13G 0.9700 .
C13D H13H 0.9700 .
C13E C13F 1.549(12) .
C13E H13I 0.9700 .
C13E H13J 0.9700 .
C13F H13K 0.9600 .
C13F H13L 0.9600 .
C13F H13M 0.9600 .
C63D C63E 1.52(2) .
C63D H63C 0.9700 .
C63D H63D 0.9700 .
C63E C63F 1.53(3) .
C63E H63E 0.9700 .
C63E H63F 0.9700 .
C63F H63G 0.9600 .
C63F H63H 0.9600 .
C63F H63I 0.9600 .
C13U C13V 1.451(8) .
C13U H13N 0.9700 .
C13U H13O 0.9700 .
C13V C13W 1.480(10) .
C13V H13P 0.9700 .
C13V H13Q 0.9700 .
C13W C13X 1.544(11) .
C13W H13R 0.9700 .
C13W H13S 0.9700 .
C13X C13Y 1.457(12) .
C13X H13T 0.9700 .
C13X H13U 0.9700 .
C13Y C13Z 1.614(16) .
C13Y H13V 0.9700 .
C13Y H13W 0.9700 .
C13Z H13X 0.9600 .
C13Z H13Y 0.9600 .
C13Z H13Z 0.9600 .
C63V C63W 1.51(2) .
C63V H63L 0.9700 .
C63V H63M 0.9700 .
C63W C63X 1.35(4) .
C63W H63N 0.9700 .
C63W H63O 0.9700 .
C63X C63Y 1.50(4) .
C63X H63P 0.9700 .
C63X H63Q 0.9700 .
C63Y C63Z 1.22(4) .
C63Y H63R 0.9700 .
C63Y H63S 0.9700 .
C63Z H63T 0.9600 .
C63Z H63U 0.9600 .
C63Z H63V 0.9600 .
O4 Si5 1.579(5) .
O4 Si4 1.608(3) .
Si4 C142 1.853(9) .
Si4 C141 1.880(6) .
Si4 C143 1.926(6) .
C141 C146 1.538(8) .
C141 C144 1.541(7) .
C141 C145 1.547(9) .
C142 H14A 0.9600 .
C142 H14B 0.9600 .
C142 H14C 0.9600 .
C143 H14D 0.9600 .
C143 H14E 0.9600 .
C143 H14F 0.9600 .
C144 H14G 0.9600 .
C144 H14H 0.9600 .
C144 H14I 0.9600 .
C145 H14J 0.9600 .
C145 H14K 0.9600 .
C145 H14L 0.9600 .
C146 H14M 0.9600 .
C146 H14N 0.9600 .
C146 H14O 0.9600 .
Si5 C153 1.89(2) .
Si5 C151 1.897(15) .
C151 C155 1.51(2) .
C151 C156 1.55(2) .
C153 H15D 0.9600 .
C153 H15E 0.9600 .
C153 H15F 0.9600 .
C155 H15J 0.9600 .
C155 H15K 0.9600 .
C155 H15L 0.9600 .
C156 H15M 0.9600 .
C156 H15N 0.9600 .
C156 H15O 0.9600 .
O91 O99 1.187(17) .
O91 C92 1.84(2) .
C92 C100 0.717(19) .
C92 O99 1.12(2) .
O93 C94 1.653(11) .
C94 O93 1.653(11) 2_666
O95 C96 1.59(2) .
O95 O99 1.797(19) .
C96 O97 1.74(3) .
O97 C98 1.20(2) .
O99 C100 1.28(2) .

loop_
_geom_torsion_atom_site_label_1
_geom_torsion_atom_site_label_2
_geom_torsion_atom_site_label_3
_geom_torsion_atom_site_label_4
_geom_torsion
C1 O1 Ge1 O2 -158(2)
C1 O1 Ge1 N11 -136.3(4)
C1 O1 Ge1 N41 133.5(4)
C1 O1 Ge1 N31 43.7(4)
C1 O1 Ge1 N21 -46.2(4)
O2 Ge1 N11 C15 -90.9(3)
O1 Ge1 N11 C15 90.0(3)
N41 Ge1 N11 C15 177.2(3)
N31 Ge1 N11 C15 88(2)
N21 Ge1 N11 C15 -1.4(3)
O2 Ge1 N11 C12 86.8(3)
O1 Ge1 N11 C12 -92.4(3)
N41 Ge1 N11 C12 -5.1(3)
N31 Ge1 N11 C12 -94(2)
N21 Ge1 N11 C12 176.2(3)
C15 N11 C12 C46 179.6(4)
Ge1 N11 C12 C46 1.6(6)
C15 N11 C12 C13 -1.2(4)
Ge1 N11 C12 C13 -179.2(3)
N11 C12 C13 C14 -0.3(5)
C46 C12 C13 C14 178.9(4)
N11 C12 C13 C13K -179.5(4)
C46 C12 C13 C13K -0.3(7)
C14 C13 C13K C13L -103.5(7)
C12 C13 C13K C13L 75.4(7)
C12 C13 C14 C15 1.6(5)
C13K C13 C14 C15 -179.2(4)
C12 C13 C14 C14A 179.9(4)
C13K C13 C14 C14A -1.0(8)
C13 C14 C14A C14B -89.6(6)
C15 C14 C14A C14B 88.4(6)
C12 N11 C15 C16 -175.9(4)
Ge1 N11 C15 C16 2.1(6)
C12 N11 C15 C14 2.2(4)
Ge1 N11 C15 C14 -179.7(3)
C13 C14 C15 N11 -2.5(5)
C14A C14 C15 N11 179.2(4)
C13 C14 C15 C16 175.7(4)
C14A C14 C15 C16 -2.7(7)
N11 C15 C16 C22 1.0(7)
C14 C15 C16 C22 -176.9(4)
O2 Ge1 N21 C22 88.9(3)
O1 Ge1 N21 C22 -89.0(3)
N11 Ge1 N21 C22 -2.1(3)
N41 Ge1 N21 C22 -100(5)
N31 Ge1 N21 C22 -179.1(3)
O2 Ge1 N21 C25 -82.3(3)
O1 Ge1 N21 C25 99.8(3)
N11 Ge1 N21 C25 -173.3(3)
N41 Ge1 N21 C25 89(5)
N31 Ge1 N21 C25 9.6(3)
C25 N21 C22 C16 178.0(4)
Ge1 N21 C22 C16 5.3(5)
C25 N21 C22 C23 -0.3(4)
Ge1 N21 C22 C23 -173.0(2)
C15 C16 C22 N21 -4.9(7)
C15 C16 C22 C23 173.1(4)
N21 C22 C23 C24 0.7(4)
C16 C22 C23 C24 -177.5(4)
N21 C22 C23 C23A 180.0(4)
C16 C22 C23 C23A 1.7(6)
C24 C23 C23A C23B -99.8(6)
C22 C23 C23A C23B 81.1(6)
C22 C23 C24 C25 -0.8(4)
C23A C23 C24 C25 180.0(4)
C22 C23 C24 C24A 179.2(4)
C23A C23 C24 C24A 0.0(7)
C23 C24 C24A C24B 98.8(5)
C25 C24 C24A C24B -81.2(5)
C22 N21 C25 C26 177.8(3)
Ge1 N21 C25 C26 -9.5(5)
C22 N21 C25 C24 -0.2(4)
Ge1 N21 C25 C24 172.5(2)
C23 C24 C25 N21 0.7(4)
C24A C24 C25 N21 -179.3(4)
C23 C24 C25 C26 -177.3(4)
C24A C24 C25 C26 2.7(6)
N21 C25 C26 C32 0.2(6)
C24 C25 C26 C32 177.9(4)
O2 Ge1 N31 C35 -97.6(3)
O1 Ge1 N31 C35 81.6(3)
N11 Ge1 N31 C35 83(2)
N41 Ge1 N31 C35 -5.7(3)
N21 Ge1 N31 C35 173.0(3)
O2 Ge1 N31 C32 85.5(3)
O1 Ge1 N31 C32 -95.3(3)
N11 Ge1 N31 C32 -93(2)
N41 Ge1 N31 C32 177.4(3)
N21 Ge1 N31 C32 -4.0(3)
C35 N31 C32 C26 -180.0(4)
Ge1 N31 C32 C26 -2.5(5)
C35 N31 C32 C33 -0.5(4)
Ge1 N31 C32 C33 176.9(2)
C25 C26 C32 N31 6.2(6)
C25 C26 C32 C33 -173.2(4)
N31 C32 C33 C34 -0.4(4)
C26 C32 C33 C34 179.0(4)
N31 C32 C33 C33A -175.1(4)
C26 C32 C33 C33A 4.3(6)
C34 C33 C33A C33B -97.6(5)
C32 C33 C33A C33B 75.9(5)
C32 C33 C34 C35 1.1(4)
C33A C33 C34 C35 175.5(4)
C32 C33 C34 C34A -178.5(4)
C33A C33 C34 C34A -4.1(7)
C33 C34 C34A C34B -103.3(6)
C35 C34 C34A C34B 77.1(7)
C32 N31 C35 C36 -176.5(4)
Ge1 N31 C35 C36 6.1(6)
C32 N31 C35 C34 1.2(4)
Ge1 N31 C35 C34 -176.2(2)
C33 C34 C35 N31 -1.5(5)
C34A C34 C35 N31 178.2(4)
C33 C34 C35 C36 176.2(4)
C34A C34 C35 C36 -4.1(7)
N31 C35 C36 C42 -0.6(7)
C34 C35 C36 C42 -177.9(4)
O2 Ge1 N41 C45 -84.5(3)
O1 Ge1 N41 C45 93.4(3)
N11 Ge1 N41 C45 6.5(3)
N31 Ge1 N41 C45 -176.5(3)
N21 Ge1 N41 C45 104(5)
O2 Ge1 N41 C42 93.7(3)
O1 Ge1 N41 C42 -88.4(3)
N11 Ge1 N41 C42 -175.3(3)
N31 Ge1 N41 C42 1.7(3)
N21 Ge1 N41 C42 -77(5)
C45 N41 C42 C36 -179.2(4)
Ge1 N41 C42 C36 2.3(5)
C45 N41 C42 C43 1.0(4)
Ge1 N41 C42 C43 -177.5(2)
C35 C36 C42 N41 -3.9(7)
C35 C36 C42 C43 175.9(4)
N41 C42 C43 C44 -0.5(4)
C36 C42 C43 C44 179.7(4)
N41 C42 C43 C43A 178.7(4)
C36 C42 C43 C43A -1.2(6)
C44 C43 C43A C43B -91.8(6)
C42 C43 C43A C43B 89.3(6)
C42 C43 C44 C45 -0.2(4)
C43A C43 C44 C45 -179.3(4)
C42 C43 C44 C44A -179.9(4)
C43A C43 C44 C44A 1.0(7)
C43 C44 C44A C44B 110.7(7)
C45 C44 C44A C44B -68.9(8)
C42 N41 C45 C46 177.1(4)
Ge1 N41 C45 C46 -4.3(5)
C42 N41 C45 C44 -1.1(4)
Ge1 N41 C45 C44 177.4(3)
C43 C44 C45 N41 0.9(4)
C44A C44 C45 N41 -179.5(4)
C43 C44 C45 C46 -177.4(4)
C44A C44 C45 C46 2.3(7)
N11 C12 C46 C45 3.4(7)
C13 C12 C46 C45 -175.7(4)
N41 C45 C46 C12 -1.9(6)
C44 C45 C46 C12 176.1(4)
O1 Ge1 O2 Si2 -123(2)
N11 Ge1 O2 Si2 -145(3)
N41 Ge1 O2 Si2 -55(3)
N31 Ge1 O2 Si2 35(3)
N21 Ge1 O2 Si2 125(3)
Ge1 O2 Si2 O3 77(21)
Ge1 O2 Si2 N81 30(3)
Ge1 O2 Si2 N61 -150(3)
Ge1 O2 Si2 N51 120(3)
Ge1 O2 Si2 N71 -60(3)
O2 Si2 N51 C52 -91.0(3)
O3 Si2 N51 C52 88.8(3)
N81 Si2 N51 C52 -0.6(3)
N61 Si2 N51 C52 178.2(3)
N71 Si2 N51 C52 102(10)
O2 Si2 N51 C59 87.7(3)
O3 Si2 N51 C59 -92.6(3)
N81 Si2 N51 C59 178.1(3)
N61 Si2 N51 C59 -3.1(3)
N71 Si2 N51 C59 -80(11)
C59 N51 C52 N90 179.4(3)
Si2 N51 C52 N90 -1.8(5)
C59 N51 C52 C53 -0.4(4)
Si2 N51 C52 C53 178.5(2)
N90 C52 C53 C58 -179.4(3)
N51 C52 C53 C58 0.4(4)
N90 C52 C53 C54 0.4(6)
N51 C52 C53 C54 -179.8(4)
C58 C53 C54 C55 0.6(6)
C52 C53 C54 C55 -179.2(4)
C53 C54 C55 C56 0.3(6)
C54 C55 C56 C57 -0.4(7)
C55 C56 C57 C58 -0.3(6)
C54 C53 C58 C57 -1.4(6)
C52 C53 C58 C57 178.5(3)
C54 C53 C58 C59 179.9(3)
C52 C53 C58 C59 -0.2(4)
C56 C57 C58 C53 1.2(6)
C56 C57 C58 C59 179.5(4)
C52 N51 C59 N60 -178.6(3)
Si2 N51 C59 N60 2.6(5)
C52 N51 C59 C58 0.2(4)
Si2 N51 C59 C58 -178.6(2)
C53 C58 C59 N60 178.9(3)
C57 C58 C59 N60 0.4(6)
C53 C58 C59 N51 0.0(4)
C57 C58 C59 N51 -178.5(4)
N51 C59 N60 C62 0.5(6)
C58 C59 N60 C62 -178.2(3)
O2 Si2 N61 C69 93.6(3)
O3 Si2 N61 C69 -86.6(3)
N81 Si2 N61 C69 -91(6)
N51 Si2 N61 C69 -176.6(3)
N71 Si2 N61 C69 2.8(3)
O2 Si2 N61 C62 -87.9(3)
O3 Si2 N61 C62 91.9(3)
N81 Si2 N61 C62 87(6)
N51 Si2 N61 C62 1.9(3)
N71 Si2 N61 C62 -178.7(3)
C59 N60 C62 N61 -1.9(6)
C59 N60 C62 C63 176.9(3)
C69 N61 C62 N60 178.9(3)
Si2 N61 C62 N60 0.1(5)
C69 N61 C62 C63 -0.1(4)
Si2 N61 C62 C63 -178.8(2)
N60 C62 C63 C68 -178.1(3)
N61 C62 C63 C68 0.9(4)
N60 C62 C63 C64 -0.3(6)
N61 C62 C63 C64 178.7(4)
C68 C63 C64 C65 -0.5(6)
C62 C63 C64 C65 -178.1(4)
C63 C64 C65 C66 0.4(6)
C64 C65 C66 C67 -0.3(7)
C65 C66 C67 C68 0.3(6)
C66 C67 C68 C63 -0.4(6)
C66 C67 C68 C69 179.6(4)
C64 C63 C68 C67 0.5(6)
C62 C63 C68 C67 178.7(3)
C64 C63 C68 C69 -179.4(3)
C62 C63 C68 C69 -1.3(4)
C62 N61 C69 N70 179.3(3)
Si2 N61 C69 N70 -2.0(5)
C62 N61 C69 C68 -0.7(4)
Si2 N61 C69 C68 178.0(2)
C67 C68 C69 N70 1.3(6)
C63 C68 C69 N70 -178.7(3)
C67 C68 C69 N61 -178.7(4)
C63 C68 C69 N61 1.3(4)
N61 C69 N70 C72 -0.7(5)
C68 C69 N70 C72 179.4(3)
O2 Si2 N71 C79 87.7(3)
O3 Si2 N71 C79 -92.1(3)
N81 Si2 N71 C79 -2.7(3)
N61 Si2 N71 C79 178.5(3)
N51 Si2 N71 C79 -105(10)
O2 Si2 N71 C72 -92.9(3)
O3 Si2 N71 C72 87.3(3)
N81 Si2 N71 C72 176.7(3)
N61 Si2 N71 C72 -2.1(3)
N51 Si2 N71 C72 74(11)
C69 N70 C72 N71 1.5(5)
C69 N70 C72 C73 -178.9(3)
C79 N71 C72 N70 179.9(3)
Si2 N71 C72 N70 0.4(5)
C79 N71 C72 C73 0.3(4)
Si2 N71 C72 C73 -179.2(2)
N70 C72 C73 C78 179.8(3)
N71 C72 C73 C78 -0.6(4)
N70 C72 C73 C74 -1.2(6)
N71 C72 C73 C74 178.5(4)
C78 C73 C74 C75 1.7(5)
C72 C73 C74 C75 -177.2(4)
C73 C74 C75 C76 -1.6(6)
C74 C75 C76 C77 0.8(6)
C75 C76 C77 C78 -0.1(6)
C74 C73 C78 C77 -1.1(5)
C72 C73 C78 C77 178.1(3)
C74 C73 C78 C79 -178.6(3)
C72 C73 C78 C79 0.6(4)
C76 C77 C78 C73 0.2(5)
C76 C77 C78 C79 177.0(4)
C72 N71 C79 N80 -178.1(3)
Si2 N71 C79 N80 1.5(5)
C72 N71 C79 C78 0.1(4)
Si2 N71 C79 C78 179.6(2)
C73 C78 C79 N80 177.9(3)
C77 C78 C79 N80 0.7(6)
C73 C78 C79 N71 -0.4(4)
C77 C78 C79 N71 -177.6(4)
N71 C79 N80 C82 1.5(5)
C78 C79 N80 C82 -176.5(3)
O2 Si2 N81 C89 92.2(3)
O3 Si2 N81 C89 -87.6(3)
N61 Si2 N81 C89 -83(6)
N51 Si2 N81 C89 2.4(3)
N71 Si2 N81 C89 -176.9(3)
O2 Si2 N81 C82 -88.6(3)
O3 Si2 N81 C82 91.6(3)
N61 Si2 N81 C82 96(6)
N51 Si2 N81 C82 -178.4(3)
N71 Si2 N81 C82 2.3(3)
C79 N80 C82 N81 -2.0(6)
C79 N80 C82 C83 176.2(3)
C89 N81 C82 N80 178.9(3)
Si2 N81 C82 N80 -0.4(5)
C89 N81 C82 C83 0.5(4)
Si2 N81 C82 C83 -178.8(2)
N80 C82 C83 C84 -0.3(6)
N81 C82 C83 C84 178.2(4)
N80 C82 C83 C88 -178.2(3)
N81 C82 C83 C88 0.3(4)
C88 C83 C84 C85 0.9(6)
C82 C83 C84 C85 -176.8(4)
C83 C84 C85 C86 -0.8(6)
C84 C85 C86 C87 0.0(6)
C85 C86 C87 C88 0.7(6)
C86 C87 C88 C83 -0.6(5)
C86 C87 C88 C89 178.0(4)
C84 C83 C88 C87 -0.2(6)
C82 C83 C88 C87 178.0(3)
C84 C83 C88 C89 -179.1(3)
C82 C83 C88 C89 -0.9(4)
C82 N81 C89 N90 178.3(3)
Si2 N81 C89 N90 -2.3(5)
C82 N81 C89 C88 -1.1(4)
Si2 N81 C89 C88 178.2(2)
C87 C88 C89 N90 3.1(6)
C83 C88 C89 N90 -178.2(3)
C87 C88 C89 N81 -177.5(4)
C83 C88 C89 N81 1.3(4)
N81 C89 N90 C52 -0.5(5)
C88 C89 N90 C52 178.9(3)
N51 C52 N90 C89 2.6(5)
C53 C52 N90 C89 -177.6(3)
O2 Si2 O3 Si3 43(21)
N81 Si2 O3 Si3 90(6)
N61 Si2 O3 Si3 -90(6)
N51 Si2 O3 Si3 0(6)
N71 Si2 O3 Si3 180(100)
Si2 O3 Si3 O4 103(7)
Si2 O3 Si3 N101 17(6)
Si2 O3 Si3 N121 -163(6)
Si2 O3 Si3 N111 107(6)
Si2 O3 Si3 N131 -73(6)
O3 Si3 N101 C109 87.0(3)
O4 Si3 N101 C109 -92.0(3)
N121 Si3 N101 C109 -99(6)
N111 Si3 N101 C109 -4.7(3)
N131 Si3 N101 C109 178.8(3)
O3 Si3 N101 C102 -94.4(3)
O4 Si3 N101 C102 86.7(3)
N121 Si3 N101 C102 79(6)
N111 Si3 N101 C102 173.9(3)
N131 Si3 N101 C102 -2.5(3)
C109 N101 C102 N140 179.6(3)
Si3 N101 C102 N140 0.7(5)
C109 N101 C102 C103 0.5(4)
Si3 N101 C102 C103 -178.4(2)
N140 C102 C103 C108 177.2(3)
N101 C102 C103 C108 -3.6(4)
N140 C102 C103 C104 -3.3(6)
N101 C102 C103 C104 175.8(4)
C108 C103 C104 C105 -0.1(5)
C102 C103 C104 C105 -179.5(4)
C108 C103 C104 C10A 176.1(4)
C102 C103 C104 C10A -3.3(6)
C103 C104 C105 C106 -3.0(6)
C10A C104 C105 C106 -179.5(4)
C104 C105 C106 C107 2.0(7)
C104 C103 C108 C107 4.3(6)
C102 C103 C108 C107 -176.2(4)
C104 C103 C108 C109 -174.5(3)
C102 C103 C108 C109 5.1(4)
C102 N101 C109 N110 -171.3(3)
Si3 N101 C109 N110 7.6(5)
C102 N101 C109 C108 2.8(4)
Si3 N101 C109 C108 -178.4(2)
C103 C108 C109 N110 169.4(3)
C107 C108 C109 N110 -9.2(7)
C103 C108 C109 N101 -5.0(4)
C107 C108 C109 N101 176.4(4)
N101 C109 N110 C112 -1.3(6)
C108 C109 N110 C112 -174.7(3)
O3 Si3 N111 C119 96.0(3)
O4 Si3 N111 C119 -84.1(3)
N101 Si3 N111 C119 -173.3(3)
N121 Si3 N111 C119 5.5(3)
N131 Si3 N111 C119 -81(2)
O3 Si3 N111 C112 -93.3(3)
O4 Si3 N111 C112 86.6(3)
N101 Si3 N111 C112 -2.5(3)
N121 Si3 N111 C112 176.2(3)
N131 Si3 N111 C112 89.7(19)
C109 N110 C112 N111 -7.5(6)
C109 N110 C112 C113 171.9(3)
C119 N111 C112 N110 -178.8(3)
Si3 N111 C112 N110 9.0(5)
C119 N111 C112 C113 1.7(4)
Si3 N111 C112 C113 -170.5(2)
N110 C112 C113 C118 177.5(3)
N111 C112 C113 C118 -2.9(4)
N110 C112 C113 C114 -4.4(6)
N111 C112 C113 C114 175.1(4)
C118 C113 C114 C115 -0.5(5)
C112 C113 C114 C115 -178.3(4)
C118 C113 C114 C11A 177.3(4)
C112 C113 C114 C11A -0.5(6)
C113 C114 C115 C116 -1.1(6)
C11A C114 C115 C116 -179.0(4)
C114 C115 C116 C117 1.0(6)
C115 C116 C117 C118 0.7(6)
C115 C116 C117 C11U -176.7(4)
C114 C113 C118 C117 2.2(5)
C112 C113 C118 C117 -179.5(3)
C114 C113 C118 C119 -175.5(3)
C112 C113 C118 C119 2.8(4)
C116 C117 C118 C113 -2.2(5)
C11U C117 C118 C113 175.1(3)
C116 C117 C118 C119 174.7(4)
C11U C117 C118 C119 -8.0(6)
C112 N111 C119 N120 -178.4(3)
Si3 N111 C119 N120 -6.3(5)
C112 N111 C119 C118 0.1(4)
Si3 N111 C119 C118 172.2(2)
C113 C118 C119 N120 176.6(3)
C117 C118 C119 N120 -0.7(6)
C113 C118 C119 N111 -1.9(4)
C117 C118 C119 N111 -179.2(4)
N111 C119 N120 C122 2.1(5)
C118 C119 N120 C122 -176.2(3)
O3 Si3 N121 C129 84.2(3)
O4 Si3 N121 C129 -96.8(3)
N101 Si3 N121 C129 -89(6)
N111 Si3 N121 C129 175.9(3)
N131 Si3 N121 C129 -7.6(3)
O3 Si3 N121 C122 -94.4(3)
O4 Si3 N121 C122 84.5(3)
N101 Si3 N121 C122 92(6)
N111 Si3 N121 C122 -2.7(3)
N131 Si3 N121 C122 173.7(3)
C119 N120 C122 N121 1.1(5)
C119 N120 C122 C123 -177.8(3)
C129 N121 C122 N120 -178.8(3)
Si3 N121 C122 N120 0.1(5)
C129 N121 C122 C123 0.3(4)
Si3 N121 C122 C123 179.1(2)
N120 C122 C123 C128 174.8(3)
N121 C122 C123 C128 -4.3(4)
N120 C122 C123 C124 -5.0(6)
N121 C122 C123 C124 175.9(4)
C128 C123 C124 C125 -2.0(5)
C122 C123 C124 C125 177.8(4)
C128 C123 C124 C12A 174.3(4)
C122 C123 C124 C12A -5.9(7)
C123 C124 C125 C126 -1.6(6)
C12A C124 C125 C126 -178.1(4)
C124 C125 C126 C127 2.4(7)
C125 C126 C127 C128 0.5(6)
C125 C126 C127 C12U -179.1(4)
C124 C123 C128 C127 5.1(6)
C122 C123 C128 C127 -174.8(3)
C124 C123 C128 C129 -174.0(3)
C122 C123 C128 C129 6.2(4)
C126 C127 C128 C123 -4.2(5)
C12U C127 C128 C123 175.4(4)
C126 C127 C128 C129 174.6(4)
C12U C127 C128 C129 -5.8(6)
C122 N121 C129 N130 -170.4(3)
Si3 N121 C129 N130 10.8(5)
C122 N121 C129 C128 3.7(4)
Si3 N121 C129 C128 -175.2(2)
C123 C128 C129 N130 168.1(3)
C127 C128 C129 N130 -10.8(6)
C123 C128 C129 N121 -6.3(4)
C127 C128 C129 N121 174.7(4)
N121 C129 N130 C132 -3.1(5)
C128 C129 N130 C132 -176.5(3)
O3 Si3 N131 C132 -90.8(3)
O4 Si3 N131 C132 89.3(3)
N101 Si3 N131 C132 178.5(3)
N121 Si3 N131 C132 -0.3(3)
N111 Si3 N131 C132 86.2(19)
O3 Si3 N131 C139 94.2(3)
O4 Si3 N131 C139 -85.7(3)
N101 Si3 N131 C139 3.5(3)
N121 Si3 N131 C139 -175.3(3)
N111 Si3 N131 C139 -88.8(19)
C129 N130 C132 N131 -6.5(5)
C129 N130 C132 C133 174.4(3)
C139 N131 C132 N130 -177.0(3)
Si3 N131 C132 N130 7.2(5)
C139 N131 C132 C133 2.2(4)
Si3 N131 C132 C133 -173.6(2)
N130 C132 C133 C138 176.0(3)
N131 C132 C133 C138 -3.2(4)
N130 C132 C133 C134 -5.1(6)
N131 C132 C133 C134 175.7(4)
C138 C133 C134 C135 -1.8(5)
C132 C133 C134 C135 179.4(4)
C138 C133 C134 C13A 175.4(4)
C132 C133 C134 C13A -3.4(6)
C133 C134 C135 C136 -0.5(6)
C13A C134 C135 C136 -177.8(4)
C134 C135 C136 C137 1.3(6)
C135 C136 C137 C138 0.2(5)
C135 C136 C137 C13U -179.7(4)
C136 C137 C138 C133 -2.6(5)
C13U C137 C138 C133 177.3(3)
C136 C137 C138 C139 177.0(3)
C13U C137 C138 C139 -3.1(6)
C134 C133 C138 C137 3.5(5)
C132 C133 C138 C137 -177.4(3)
C134 C133 C138 C139 -176.2(3)
C132 C133 C138 C139 2.9(4)
C132 N131 C139 N140 -178.6(3)
Si3 N131 C139 N140 -2.8(5)
C132 N131 C139 C138 -0.3(4)
Si3 N131 C139 C138 175.4(2)
C137 C138 C139 N140 -3.0(6)
C133 C138 C139 N140 176.6(3)
C137 C138 C139 N131 178.7(3)
C133 C138 C139 N131 -1.7(4)
N101 C102 N140 C139 1.3(5)
C103 C102 N140 C139 -179.7(3)
N131 C139 N140 C102 -0.3(5)
C138 C139 N140 C102 -178.3(3)
C105 C104 C10A C10B 91.5(4)
C103 C104 C10A C10B -84.6(4)
C104 C10A C10B C10C -160.1(3)
C10A C10B C10C C10D -178.9(3)
C10B C10C C10D C10E -69.6(7)
C10C C10D C10E C10F -179.7(6)
C105 C106 C107 C108 2.1(7)
C105 C106 C107 C10U -167.8(5)
C103 C108 C107 C106 -5.1(6)
C109 C108 C107 C106 173.3(4)
C103 C108 C107 C10U 164.4(5)
C109 C108 C107 C10U -17.2(8)
C106 C107 C10U C10V 36.5(9)
C108 C107 C10U C10V -132.5(7)
C107 C10U C10V C10W -167.6(6)
C10U C10V C10W C10X -172.2(9)
C10V C10W C10X C10Y -60.8(15)
C10W C10X C10Y C10Z -170.6(12)
C60U C60V C60W C60X 170.1(12)
C60V C60W C60X C60Y 48(3)
C60W C60X C60Y C60Z 163(3)
C115 C114 C11A C11B 105.6(5)
C113 C114 C11A C11B -72.1(6)
C114 C11A C11B C11C -60.5(7)
C11A C11B C11C C11D -179.2(5)
C11B C11C C11D C11E 174.8(7)
C11C C11D C11E C11F 177.2(7)
C116 C117 C11U C11V 96.4(4)
C118 C117 C11U C11V -80.8(4)
C117 C11U C11V C11W -71.1(4)
C11U C11V C11W C11X 178.9(3)
C11V C11W C11X C11Y 176.1(4)
C11W C11X C11Y C11Z -175.6(6)
C125 C124 C12A C12B 96.9(5)
C123 C124 C12A C12B -79.2(5)
C124 C12A C12B C12C -156.2(5)
C12A C12B C12C C12D 69.8(9)
C12B C12C C12D C12E 169.5(9)
C12C C12D C12E C12F -142.4(12)
C62B C62C C62D C62E 142(2)
C62C C62D C62E C62F -140(2)
C126 C127 C12U C12V 29.7(7)
C128 C127 C12U C12V -149.9(5)
C127 C12U C12V C12W -172.6(5)
C12U C12V C12W C12X 68.7(10)
C12V C12W C12X C12Y -171.7(8)
C12W C12X C12Y C12Z 176.5(10)
C62V C62W C62X C62Y -170.7(10)
C62W C62X C62Y C62Z -179.9(11)
C135 C134 C13A C13B 98.0(4)
C133 C134 C13A C13B -79.1(5)
C134 C13A C13B C13C -72.9(5)
C13A C13B C13C C13D 175.9(4)
C13B C13C C13D C13E 174.6(6)
C13C C13D C13E C13F -72.2(9)
C136 C137 C13U C13V 90.5(5)
C138 C137 C13U C13V -89.4(5)
C137 C13U C13V C13W -71.0(7)
C13U C13V C13W C13X 175.1(6)
C13V C13W C13X C13Y 64.1(10)
C13W C13X C13Y C13Z 179.0(8)
C63V C63W C63X C63Y -170(3)
C63W C63X C63Y C63Z -138(4)
O3 Si3 O4 Si5 111(5)
N101 Si3 O4 Si5 -161.9(8)
N121 Si3 O4 Si5 17.9(8)
N111 Si3 O4 Si5 107.5(8)
N131 Si3 O4 Si5 -72.3(8)
O3 Si3 O4 Si4 -151(5)
N101 Si3 O4 Si4 -64.3(5)
N121 Si3 O4 Si4 115.6(5)
N111 Si3 O4 Si4 -154.9(5)
N131 Si3 O4 Si4 25.3(5)
Si5 O4 Si4 C142 70.7(5)
Si3 O4 Si4 C142 -66.5(7)
Si5 O4 Si4 C141 -52.1(4)
Si3 O4 Si4 C141 170.6(5)
Si5 O4 Si4 C143 -170.3(5)
Si3 O4 Si4 C143 52.4(6)
O4 Si4 C141 C146 172.9(4)
C142 Si4 C141 C146 51.4(6)
C143 Si4 C141 C146 -66.3(5)
O4 Si4 C141 C144 52.7(4)
C142 Si4 C141 C144 -68.8(5)
C143 Si4 C141 C144 173.5(4)
O4 Si4 C141 C145 -66.8(5)
C142 Si4 C141 C145 171.6(5)
C143 Si4 C141 C145 54.0(5)
Si4 O4 Si5 C153 -88.9(7)
Si3 O4 Si5 C153 48.5(11)
Si4 O4 Si5 C151 30.3(5)
Si3 O4 Si5 C151 167.7(8)
O4 Si5 C151 C155 66.9(11)
C153 Si5 C151 C155 -175.4(11)
O4 Si5 C151 C156 -172.6(9)
C153 Si5 C151 C156 -54.9(13)
O99 O91 C92 C100 -12(3)
O99 O95 C96 O97 -49(3)
O95 C96 O97 C98 -160(3)
C100 C92 O99 O91 170(2)
O91 C92 O99 C100 -170(2)
C100 C92 O99 O95 -71(3)
O91 C92 O99 O95 119(3)
C92 O91 O99 C100 8.8(18)
C92 O91 O99 O95 -142(2)
C96 O95 O99 C92 -148(3)
C96 O95 O99 O91 -26.2(15)
C96 O95 O99 C100 175.2(15)
O91 C92 C100 O99 7.6(16)
O91 O99 C100 C92 -15(3)
O95 O99 C100 C92 131(3)
